data_7120016
loop_
_publ_author_name
'Lee, Heui Beom'
'Tsui, Emily Y.'
'Agapie, Theodor'

_publ_section_title
;
 CaMn4O2 model of the biological Oxygen Evolving Complex: Synthesis by
 cluster expansion on low symmetry ligand
;
_journal_name_full 'Chem. Commun.'
_journal_paper_doi 10.1039/C7CC02313H
_journal_year 2017
_chemical_formula_moiety 'C116 H84 Mn5 N4 O17, 0.51(C4 H10 O), 0.49(C4 H8 O1), 2(C4 O)'
_chemical_formula_sum 'C128 H93.03 Mn5 N4 O20'
_chemical_formula_weight 2281.79
_chemical_name_systematic
;
 ?
;
_space_group_crystal_system triclinic
_space_group_IT_number 2
_space_group_name_Hall '-P 1'
_space_group_name_H-M_alt 'P -1'
_symmetry_space_group_name_Hall '-P 1'
_symmetry_space_group_name_H-M 'P -1'
_atom_sites_solution_hydrogens geom
_atom_sites_solution_primary dual
_audit_creation_date 2017-03-08
_audit_creation_method
;
Olex2 1.2
(compiled 2017.03.02 svn.r3394 for OlexSys, GUI svn.r5324)
;
_audit_update_record
;
2017-03-27 deposited with the CCDC.
2017-04-25 downloaded from the CCDC.
;
_cell_angle_alpha 90.350(2)
_cell_angle_beta 98.124(2)
_cell_angle_gamma 92.207(2)
_cell_formula_units_Z 2
_cell_length_a 14.7524(8)
_cell_length_b 16.2906(8)
_cell_length_c 22.1991(12)
_cell_measurement_reflns_used 9147
_cell_measurement_temperature 100(2)
_cell_measurement_theta_max 32.363
_cell_measurement_theta_min 2.477
_cell_volume 5277.2(5)
_computing_cell_refinement 'SAINT v8.34A (Bruker, 2013)'
_computing_data_reduction 'SAINT v8.34A (Bruker, 2013)'
_computing_molecular_graphics 'Olex2 (Dolomanov et al., 2009)'
_computing_publication_material 'Olex2 (Dolomanov et al., 2009)'
_computing_structure_refinement 'ShelXL (Sheldrick, 2015)'
_computing_structure_solution 'ShelXT (Sheldrick, 2015)'
_diffrn_ambient_temperature 100.04
_diffrn_detector_area_resol_mean 10.24
_diffrn_measured_fraction_theta_full 0.999
_diffrn_measured_fraction_theta_max 0.998
_diffrn_measurement_device_type 'Bruker D8 VENTURE Kappa Duo PHOTON 100 CMOS'
_diffrn_measurement_method '\f and \w scans'
_diffrn_radiation_type MoK\a
_diffrn_radiation_wavelength 0.71073
_diffrn_reflns_av_R_equivalents 0.0384
_diffrn_reflns_av_unetI/netI 0.0461
_diffrn_reflns_Laue_measured_fraction_full 0.999
_diffrn_reflns_Laue_measured_fraction_max 0.998
_diffrn_reflns_limit_h_max 21
_diffrn_reflns_limit_h_min -21
_diffrn_reflns_limit_k_max 23
_diffrn_reflns_limit_k_min -23
_diffrn_reflns_limit_l_max 31
_diffrn_reflns_limit_l_min -31
_diffrn_reflns_number 130593
_diffrn_reflns_point_group_measured_fraction_full 0.999
_diffrn_reflns_point_group_measured_fraction_max 0.998
_diffrn_reflns_theta_full 25.242
_diffrn_reflns_theta_max 30.508
_diffrn_reflns_theta_min 2.156
_diffrn_source 'I\mS HB micro-focus sealed tube'
_diffrn_standards_number 0
_exptl_absorpt_coefficient_mu 0.658
_exptl_absorpt_correction_T_max 0.7465
_exptl_absorpt_correction_T_min 0.7174
_exptl_absorpt_correction_type multi-scan
_exptl_absorpt_process_details
'SADABS-2014/5 (Bruker,2014/5) was used for absorption correction. wR2(int) was 0.0540 before and 0.0455 after correction. The Ratio of minimum to maximum transmission is 0.9610. The \l/2 correction factor is 0.00150.'
_exptl_crystal_colour red
_exptl_crystal_colour_primary red
_exptl_crystal_density_diffrn 1.436
_exptl_crystal_description block
_exptl_crystal_F_000 2348
_exptl_crystal_size_max 0.1
_exptl_crystal_size_mid 0.05
_exptl_crystal_size_min 0.05
_exptl_transmission_factor_max 0.7465
_exptl_transmission_factor_min 0.7174
_refine_diff_density_max 1.689
_refine_diff_density_min -1.102
_refine_diff_density_rms 0.100
_refine_ls_extinction_method none
_refine_ls_goodness_of_fit_ref 1.027
_refine_ls_hydrogen_treatment constr
_refine_ls_matrix_type full
_refine_ls_number_parameters 1412
_refine_ls_number_reflns 32156
_refine_ls_number_restraints 0
_refine_ls_restrained_S_all 1.027
_refine_ls_R_factor_all 0.0779
_refine_ls_R_factor_gt 0.0526
_refine_ls_shift/su_max 0.002
_refine_ls_shift/su_mean 0.000
_refine_ls_structure_factor_coef Fsqd
_refine_ls_weighting_details 'w=1/[\s^2^(Fo^2^)+(0.0618P)^2^+7.8870P] where P=(Fo^2^+2Fc^2^)/3'
_refine_ls_weighting_scheme calc
_refine_ls_wR_factor_gt 0.1259
_refine_ls_wR_factor_ref 0.1394
_reflns_Friedel_coverage 0.000
_reflns_number_gt 24566
_reflns_number_total 32156
_reflns_threshold_expression 'I > 2\s(I)'
_cod_data_source_file c7cc02313h2.cif
_cod_data_source_block 4
_cod_database_code 7120016
_shelxl_version_number 2014-3
_shelx_space_group_comment
;
The symmetry employed for this shelxl refinement is uniquely defined
by the following loop, which should always be used as a source of
symmetry information in preference to the above space-group names.
They are only intended as comments.
;
_olex2_refinement_description
;
1. Fixed Uiso
 At 1.2 times of:
  All C(H) groups, All C(H,H) groups
 At 1.5 times of:
  All C(H,H,H) groups
2. Others
 Sof(C124)=Sof(H12D)=Sof(H12E)=Sof(C122)=Sof(H12F)=Sof(H12G)=Sof(C121)=
 Sof(H12H)=Sof(H12I)=Sof(O18)=Sof(C123)=Sof(H12J)=Sof(H12K)=1-FVAR(1)
 Sof(O17)=Sof(C118)=Sof(H11I)=Sof(H11J)=Sof(H11K)=Sof(C119)=Sof(H11L)=
 Sof(H11M)=Sof(C120)=Sof(H12A)=Sof(H12B)=Sof(H12C)=Sof(C117)=Sof(H11N)=
 Sof(H11O)=FVAR(1)
3.a Secondary CH2 refined with riding coordinates:
 C114(H11A,H11B), C113(H11C,H11D), C116(H11E,H11F), C115(H11G,H11H), C119(H11L,
 H11M), C117(H11N,H11O), C124(H12D,H12E), C122(H12F,H12G), C121(H12H,H12I),
 C123(H12J,H12K)
3.b Aromatic/amide H refined with riding coordinates:
 C11(H11), C13(H13), C9(H9), C15(H15), C39(H39), C108(H108), C3(H3), C42(H42),
 C25(H25), C47(H47), C6(H6), C35(H35), C95(H95), C40(H40), C112(H112), C5(H5),
 C23(H23), C41(H41), C45(H45), C16(H16), C18(H18), C63(H63), C22(H22),
 C102(H102), C99(H99), C44(H44), C89(H89), C98(H98), C17(H17), C76(H76),
 C27(H27), C92(H92), C96(H96), C24(H24), C46(H46), C97(H97), C32(H32), C56(H56),
  C104(H104), C105(H105), C4(H4), C109(H109), C34(H34), C77(H77), C50(H50),
 C110(H110), C111(H111), C90(H90), C103(H103), C30(H30), C69(H69), C86(H86),
 C79(H79), C91(H91), C78(H78), C33(H33), C82(H82), C28(H28), C66(H66), C64(H64),
  C57(H57), C84(H84), C60(H60), C71(H71), C70(H70), C85(H85), C58(H58),
 C72(H72), C73(H73), C83(H83), C29(H29), C53(H53), C51(H51), C65(H65), C59(H59),
  C52(H52)
3.c Idealised Me refined as rotating group:
 C118(H11I,H11J,H11K), C120(H12A,H12B,H12C)
;
_olex2_submission_special_instructions 'No special instructions were received'

loop_
_space_group_symop_operation_xyz
'x, y, z'
'-x, -y, -z'

loop_
_atom_site_label
_atom_site_type_symbol
_atom_site_fract_x
_atom_site_fract_y
_atom_site_fract_z
_atom_site_U_iso_or_equiv
_atom_site_adp_type
_atom_site_occupancy
_atom_site_site_symmetry_order
_atom_site_calc_flag
_atom_site_refinement_flags_posn
_atom_site_refinement_flags_occupancy
_atom_site_disorder_assembly
_atom_site_disorder_group
Mn2 Mn 0.44658(2) 0.75180(2) 0.20711(2) 0.01109(7) Uani 1 1 d . . . .
Mn3 Mn 0.29986(2) 0.77154(2) 0.31194(2) 0.01107(7) Uani 1 1 d . . . .
Mn4 Mn 0.26140(2) 0.64160(2) 0.22974(2) 0.01203(7) Uani 1 1 d . . . .
Mn1 Mn 0.26609(2) 0.85863(2) 0.18517(2) 0.01175(7) Uani 1 1 d . . . .
Mn5 Mn 0.37574(2) 0.59117(2) 0.35744(2) 0.01493(7) Uani 1 1 d . . . .
O1 O 0.30965(10) 0.74847(9) 0.22868(6) 0.0114(3) Uani 1 1 d . . . .
O3 O 0.40833(10) 0.87452(9) 0.18279(6) 0.0120(3) Uani 1 1 d . . . .
O10 O 0.20207(11) 0.53361(9) 0.23904(7) 0.0173(3) Uani 1 1 d . . . .
O12 O 0.25928(11) 0.61899(9) 0.14192(7) 0.0164(3) Uani 1 1 d . . . .
O2 O 0.27261(10) 0.66137(9) 0.31314(7) 0.0130(3) Uani 1 1 d . . . .
O11 O 0.37650(11) 0.70095(9) 0.12047(7) 0.0168(3) Uani 1 1 d . . . .
O4 O 0.28819(10) 0.88512(9) 0.28706(7) 0.0120(3) Uani 1 1 d . . . .
O16 O 0.33103(11) 0.78319(9) 0.40218(7) 0.0166(3) Uani 1 1 d . . . .
O7 O 0.51895(11) 0.63843(9) 0.21701(7) 0.0179(3) Uani 1 1 d . . . .
O8 O 0.40548(11) 0.57830(10) 0.25950(7) 0.0171(3) Uani 1 1 d . . . .
O5 O 0.46765(10) 0.76272(9) 0.30897(7) 0.0152(3) Uani 1 1 d . . . .
O13 O 0.12342(11) 0.69137(10) 0.21061(7) 0.0180(3) Uani 1 1 d . . . .
O14 O 0.13773(11) 0.79548(10) 0.14650(7) 0.0190(3) Uani 1 1 d . . . .
O6 O 0.50665(11) 0.65958(10) 0.37199(8) 0.0195(3) Uani 1 1 d . . . .
O9 O 0.26592(12) 0.49580(10) 0.33206(8) 0.0235(4) Uani 1 1 d . . . .
O15 O 0.34495(12) 0.65462(10) 0.43826(7) 0.0202(3) Uani 1 1 d . . . .
O00M O 0.43506(13) 0.49323(11) 0.41308(9) 0.0281(4) Uani 1 1 d . . . .
N4 N 0.15636(12) 0.80225(12) 0.32469(8) 0.0160(4) Uani 1 1 d . . . .
N1 N 0.55386(12) 0.80292(11) 0.15359(8) 0.0145(3) Uani 1 1 d . . . .
N2 N 0.28551(13) 0.87734(11) 0.08432(8) 0.0163(4) Uani 1 1 d . . . .
N3 N 0.20461(14) 0.97767(12) 0.20146(9) 0.0192(4) Uani 1 1 d . . . .
C12 C 0.42751(14) 0.98116(13) 0.34717(10) 0.0137(4) Uani 1 1 d . . . .
C101 C 0.27727(16) 0.63989(13) 0.03856(10) 0.0171(4) Uani 1 1 d . . . .
C38 C 0.37366(15) 0.88397(13) 0.07516(10) 0.0146(4) Uani 1 1 d . . . .
C87 C 0.48269(15) 0.57803(13) 0.24044(10) 0.0151(4) Uani 1 1 d . . . .
C11 C 0.42813(15) 1.01978(13) 0.29147(10) 0.0150(4) Uani 1 1 d . . . .
H11 H 0.3831 1.0585 0.2785 0.018 Uiso 1 1 calc R . . .
C20 C 0.22380(14) 0.93533(13) 0.30783(10) 0.0136(4) Uani 1 1 d . . . .
C106 C 0.33979(16) 0.63137(13) -0.00318(10) 0.0182(4) Uani 1 1 d . . . .
C13 C 0.49626(14) 0.92749(13) 0.36661(10) 0.0138(4) Uani 1 1 d . . . .
H13 H 0.4970 0.9015 0.4049 0.017 Uiso 1 1 calc R . . .
C100 C 0.30850(15) 0.65454(12) 0.10571(10) 0.0140(4) Uani 1 1 d . . . .
C9 C 0.56337(15) 0.94915(13) 0.27484(10) 0.0151(4) Uani 1 1 d . . . .
H9 H 0.6099 0.9390 0.2505 0.018 Uiso 1 1 calc R . . .
C8 C 0.56422(14) 0.91099(13) 0.33100(10) 0.0138(4) Uani 1 1 d . . . .
C7 C 0.63568(14) 0.85324(14) 0.35643(9) 0.0149(4) Uani 1 1 d . . . .
C31 C 0.48256(15) 1.04381(13) 0.19412(10) 0.0158(4) Uani 1 1 d . . . .
C15 C 0.38637(15) 1.03181(13) 0.44376(10) 0.0165(4) Uani 1 1 d . . . .
H15 H 0.4499 1.0446 0.4549 0.020 Uiso 1 1 calc R . . .
C48 C 0.09981(14) 0.73002(14) 0.16276(10) 0.0165(4) Uani 1 1 d . . . .
C61 C 0.20053(16) 0.49937(13) 0.29051(11) 0.0183(4) Uani 1 1 d . . . .
C19 C 0.26203(15) 0.97627(13) 0.36980(10) 0.0141(4) Uani 1 1 d . . . .
C2 C 0.61379(14) 0.77164(13) 0.37174(10) 0.0147(4) Uani 1 1 d . . . .
C14 C 0.35580(15) 0.99639(13) 0.38638(10) 0.0140(4) Uani 1 1 d . . . .
C26 C 0.19704(15) 1.00029(13) 0.25901(10) 0.0171(4) Uani 1 1 d . . . .
C74 C 0.33072(15) 0.72900(14) 0.44355(10) 0.0168(4) Uani 1 1 d . . . .
C10 C 0.49372(15) 1.00252(13) 0.25450(10) 0.0155(4) Uani 1 1 d . . . .
C21 C 0.13732(14) 0.88083(14) 0.31412(10) 0.0158(4) Uani 1 1 d . . . .
C39 C 0.39905(17) 0.87025(14) 0.01789(10) 0.0192(4) Uani 1 1 d . . . .
H39 H 0.4618 0.8741 0.0124 0.023 Uiso 1 1 calc R . . .
C108 C 0.46900(16) 0.56488(14) 0.06137(10) 0.0189(4) Uani 1 1 d . . . .
H108 H 0.4254 0.5349 0.0812 0.023 Uiso 1 1 calc R . . .
C3 C 0.68041(15) 0.72625(14) 0.40722(10) 0.0185(4) Uani 1 1 d . . . .
H3 H 0.6650 0.6722 0.4192 0.022 Uiso 1 1 calc R . . .
C42 C 0.22127(16) 0.85825(14) 0.03671(11) 0.0201(4) Uani 1 1 d . . . .
H42 H 0.1591 0.8533 0.0434 0.024 Uiso 1 1 calc R . . .
C25 C 0.08886(16) 0.74813(15) 0.33330(11) 0.0215(5) Uani 1 1 d . . . .
H25 H 0.1030 0.6923 0.3403 0.026 Uiso 1 1 calc R . . .
C47 C 0.63316(15) 0.76745(15) 0.14873(11) 0.0198(4) Uani 1 1 d . . . .
H47 H 0.6439 0.7152 0.1665 0.024 Uiso 1 1 calc R . . .
C107 C 0.43921(16) 0.62060(14) 0.01617(10) 0.0189(4) Uani 1 1 d . . . .
C1 C 0.52218(14) 0.72841(13) 0.34952(10) 0.0146(4) Uani 1 1 d . . . .
C37 C 0.44129(14) 0.90888(13) 0.13280(9) 0.0133(4) Uani 1 1 d . . . .
C43 C 0.53683(15) 0.87585(13) 0.12732(10) 0.0148(4) Uani 1 1 d . . . .
C6 C 0.72549(15) 0.88412(14) 0.37348(10) 0.0180(4) Uani 1 1 d . . . .
H6 H 0.7418 0.9381 0.3618 0.022 Uiso 1 1 calc R . . .
C93 C 0.62507(15) 0.48887(14) 0.24057(10) 0.0172(4) Uani 1 1 d . . . .
C35 C 0.42950(17) 1.05236(14) 0.08648(11) 0.0199(4) Uani 1 1 d . . . .
H35 H 0.4064 1.0263 0.0487 0.024 Uiso 1 1 calc R . . .
C88 C 0.53109(15) 0.49726(13) 0.24503(10) 0.0168(4) Uani 1 1 d . . . .
C95 C 0.70475(15) 0.62298(14) 0.27808(11) 0.0194(4) Uani 1 1 d . . . .
H95 H 0.6672 0.6250 0.3094 0.023 Uiso 1 1 calc R . . .
C36 C 0.45109(15) 1.00374(13) 0.13812(10) 0.0155(4) Uani 1 1 d . . . .
C40 C 0.33196(18) 0.85086(15) -0.03094(11) 0.0233(5) Uani 1 1 d . . . .
H40 H 0.3481 0.8415 -0.0703 0.028 Uiso 1 1 calc R . . .
C112 C 0.50425(18) 0.66356(15) -0.01247(12) 0.0249(5) Uani 1 1 d . . . .
H112 H 0.4850 0.7014 -0.0436 0.030 Uiso 1 1 calc R . . .
C5 C 0.79156(15) 0.83765(16) 0.40717(11) 0.0213(5) Uani 1 1 d . . . .
H5 H 0.8523 0.8597 0.4179 0.026 Uiso 1 1 calc R . . .
C94 C 0.69259(15) 0.55782(14) 0.23586(10) 0.0174(4) Uani 1 1 d . . . .
C23 C -0.02135(16) 0.85119(18) 0.31885(12) 0.0269(5) Uani 1 1 d . . . .
H23 H -0.0828 0.8678 0.3159 0.032 Uiso 1 1 calc R . . .
C41 C 0.24101(18) 0.84541(15) -0.02149(11) 0.0228(5) Uani 1 1 d . . . .
H41 H 0.1935 0.8331 -0.0542 0.027 Uiso 1 1 calc R . . .
C45 C 0.68376(17) 0.88066(16) 0.09284(12) 0.0256(5) Uani 1 1 d . . . .
H45 H 0.7286 0.9079 0.0725 0.031 Uiso 1 1 calc R . . .
C49 C 0.02162(15) 0.68976(16) 0.11952(11) 0.0219(5) Uani 1 1 d . . . .
C16 C 0.32640(17) 1.04867(14) 0.48476(10) 0.0202(4) Uani 1 1 d . . . .
H16 H 0.3484 1.0734 0.5232 0.024 Uiso 1 1 calc R . . .
C18 C 0.20284(16) 0.99318(14) 0.41199(11) 0.0191(4) Uani 1 1 d . . . .
H18 H 0.1393 0.9799 0.4016 0.023 Uiso 1 1 calc R . . .
C75 C 0.31584(17) 0.76108(14) 0.50535(10) 0.0197(4) Uani 1 1 d . . . .
C63 C 0.03344(18) 0.51358(17) 0.28607(12) 0.0274(5) Uani 1 1 d . . . .
H63 H 0.0409 0.5627 0.2642 0.033 Uiso 1 1 calc R . . .
C22 C 0.04815(16) 0.90761(16) 0.30959(11) 0.0224(5) Uani 1 1 d . . . .
H22 H 0.0352 0.9632 0.3004 0.027 Uiso 1 1 calc R . . .
C102 C 0.18420(17) 0.64430(15) 0.01772(11) 0.0225(5) Uani 1 1 d . . . .
H102 H 0.1420 0.6484 0.0461 0.027 Uiso 1 1 calc R . . .
C99 C 0.74987(16) 0.55590(15) 0.19096(11) 0.0214(5) Uani 1 1 d . . . .
H99 H 0.7433 0.5117 0.1624 0.026 Uiso 1 1 calc R . . .
C44 C 0.60134(16) 0.91670(15) 0.09695(11) 0.0211(5) Uani 1 1 d . . . .
H44 H 0.5889 0.9687 0.0793 0.025 Uiso 1 1 calc R . . .
C89 C 0.47672(17) 0.42692(14) 0.25233(12) 0.0242(5) Uani 1 1 d . . . .
H89 H 0.4139 0.4324 0.2561 0.029 Uiso 1 1 calc R . . .
C98 C 0.81625(16) 0.61762(17) 0.18751(12) 0.0253(5) Uani 1 1 d . . . .
H98 H 0.8545 0.6156 0.1566 0.030 Uiso 1 1 calc R . . .
C17 C 0.23408(17) 1.02885(15) 0.46864(11) 0.0214(5) Uani 1 1 d . . . .
H17 H 0.1921 1.0396 0.4962 0.026 Uiso 1 1 calc R . . .
C76 C 0.35400(18) 0.83866(15) 0.52273(11) 0.0233(5) Uani 1 1 d . . . .
H76 H 0.3806 0.8712 0.4939 0.028 Uiso 1 1 calc R . . .
C27 C 0.16455(18) 1.07676(15) 0.27188(12) 0.0261(5) Uani 1 1 d . . . .
H27 H 0.1592 1.0920 0.3126 0.031 Uiso 1 1 calc R . . .
C62 C 0.10812(17) 0.46404(15) 0.30129(11) 0.0225(5) Uani 1 1 d . . . .
C92 C 0.65904(17) 0.40971(15) 0.24243(12) 0.0233(5) Uani 1 1 d . . . .
H92 H 0.7219 0.4033 0.2391 0.028 Uiso 1 1 calc R . . .
C96 C 0.77116(17) 0.68437(16) 0.27431(12) 0.0246(5) Uani 1 1 d . . . .
H96 H 0.7787 0.7285 0.3030 0.030 Uiso 1 1 calc R . . .
C24 C -0.00067(17) 0.77083(17) 0.33229(11) 0.0261(5) Uani 1 1 d . . . .
H24 H -0.0469 0.7320 0.3406 0.031 Uiso 1 1 calc R . . .
C46 C 0.70032(17) 0.80441(16) 0.11861(12) 0.0257(5) Uani 1 1 d . . . .
H46 H 0.7560 0.7781 0.1158 0.031 Uiso 1 1 calc R . . .
C97 C 0.82682(17) 0.68209(17) 0.22898(12) 0.0258(5) Uani 1 1 d . . . .
H97 H 0.8720 0.7246 0.2265 0.031 Uiso 1 1 calc R . . .
C55 C -0.05337(16) 0.82187(19) 0.08363(12) 0.0296(6) Uani 1 1 d . . . .
C32 C 0.49463(19) 1.12948(14) 0.19532(11) 0.0244(5) Uani 1 1 d . . . .
H32 H 0.5168 1.1564 0.2329 0.029 Uiso 1 1 calc R . . .
C56 C -0.04528(16) 0.86533(17) 0.13863(13) 0.0284(6) Uani 1 1 d . . . .
H56 H -0.0327 0.8365 0.1758 0.034 Uiso 1 1 calc R . . .
C67 C 0.09708(19) 0.38950(16) 0.33122(12) 0.0272(5) Uani 1 1 d . . . .
C104 C 0.21367(19) 0.63585(16) -0.08579(11) 0.0280(5) Uani 1 1 d . . . .
H104 H 0.1923 0.6356 -0.1282 0.034 Uiso 1 1 calc R . . .
C81 C 0.22644(19) 0.63141(16) 0.53184(12) 0.0271(5) Uani 1 1 d . . . .
C105 C 0.30605(18) 0.62937(15) -0.06532(11) 0.0245(5) Uani 1 1 d . . . .
H105 H 0.3474 0.6234 -0.0940 0.029 Uiso 1 1 calc R . . .
C68 C 0.17223(19) 0.33081(15) 0.34346(13) 0.0276(5) Uani 1 1 d . . . .
C4 C 0.76827(16) 0.75918(16) 0.42496(11) 0.0220(5) Uani 1 1 d . . . .
H4 H 0.8124 0.7280 0.4493 0.026 Uiso 1 1 calc R . . .
C109 C 0.56146(17) 0.55286(15) 0.07765(11) 0.0230(5) Uani 1 1 d . . . .
H109 H 0.5810 0.5149 0.1087 0.028 Uiso 1 1 calc R . . .
C34 C 0.44090(19) 1.13765(14) 0.08899(11) 0.0249(5) Uani 1 1 d . . . .
H34 H 0.4251 1.1690 0.0534 0.030 Uiso 1 1 calc R . . .
C80 C 0.27241(18) 0.71377(15) 0.54688(11) 0.0237(5) Uani 1 1 d . . . .
C77 C 0.3541(2) 0.86954(17) 0.58115(12) 0.0306(6) Uani 1 1 d . . . .
H77 H 0.3818 0.9220 0.5925 0.037 Uiso 1 1 calc R . . .
C50 C 0.02186(18) 0.60400(17) 0.11642(13) 0.0299(6) Uani 1 1 d . . . .
H50 H 0.0651 0.5756 0.1436 0.036 Uiso 1 1 calc R . . .
C110 C 0.62591(18) 0.59588(17) 0.04898(12) 0.0276(5) Uani 1 1 d . . . .
H110 H 0.6894 0.5872 0.0600 0.033 Uiso 1 1 calc R . . .
C111 C 0.59690(19) 0.65136(17) 0.00426(13) 0.0295(6) Uani 1 1 d . . . .
H111 H 0.6407 0.6814 -0.0152 0.035 Uiso 1 1 calc R . . .
C90 C 0.5125(2) 0.34911(16) 0.25421(14) 0.0312(6) Uani 1 1 d . . . .
H90 H 0.4743 0.3020 0.2591 0.037 Uiso 1 1 calc R . . .
C103 C 0.15211(18) 0.64276(16) -0.04443(11) 0.0261(5) Uani 1 1 d . . . .
H103 H 0.0885 0.6464 -0.0584 0.031 Uiso 1 1 calc R . . .
C54 C -0.04445(17) 0.73191(19) 0.08133(11) 0.0282(6) Uani 1 1 d . . . .
C30 C 0.1810(2) 1.03047(16) 0.15622(12) 0.0309(6) Uani 1 1 d . . . .
H30 H 0.1871 1.0144 0.1158 0.037 Uiso 1 1 calc R . . .
C69 C 0.2271(2) 0.31264(16) 0.29946(13) 0.0290(6) Uani 1 1 d . . . .
H69 H 0.2178 0.3393 0.2613 0.035 Uiso 1 1 calc R . . .
C86 C 0.2429(2) 0.56622(17) 0.57200(13) 0.0311(6) Uani 1 1 d . . . .
H86 H 0.2857 0.5739 0.6080 0.037 Uiso 1 1 calc R . . .
C79 C 0.2719(2) 0.74667(17) 0.60512(12) 0.0313(6) Uani 1 1 d . . . .
H79 H 0.2424 0.7160 0.6335 0.038 Uiso 1 1 calc R . . .
C91 C 0.6042(2) 0.34077(15) 0.24896(13) 0.0297(6) Uani 1 1 d . . . .
H91 H 0.6291 0.2878 0.2498 0.036 Uiso 1 1 calc R . . .
C78 C 0.3131(2) 0.82282(18) 0.62284(12) 0.0346(6) Uani 1 1 d . . . .
H78 H 0.3133 0.8428 0.6631 0.041 Uiso 1 1 calc R . . .
C33 C 0.4753(2) 1.17650(15) 0.14353(12) 0.0289(6) Uani 1 1 d . . . .
H33 H 0.4855 1.2345 0.1455 0.035 Uiso 1 1 calc R . . .
C114 C 0.4422(2) 0.37112(18) 0.46987(14) 0.0388(7) Uani 1 1 d . . . .
H11A H 0.4731 0.3878 0.5109 0.047 Uiso 1 1 calc R . . .
H11B H 0.4102 0.3170 0.4724 0.047 Uiso 1 1 calc R . . .
C82 C 0.1632(2) 0.61877(19) 0.47976(13) 0.0347(6) Uani 1 1 d . . . .
H82 H 0.1508 0.6624 0.4520 0.042 Uiso 1 1 calc R . . .
C28 C 0.1402(2) 1.13038(17) 0.22450(14) 0.0375(7) Uani 1 1 d . . . .
H28 H 0.1180 1.1828 0.2325 0.045 Uiso 1 1 calc R . . .
C66 C 0.0106(2) 0.3684(2) 0.34677(15) 0.0399(7) Uani 1 1 d . . . .
H66 H 0.0017 0.3180 0.3669 0.048 Uiso 1 1 calc R . . .
C64 C -0.0518(2) 0.4919(2) 0.30254(15) 0.0372(7) Uani 1 1 d . . . .
H64 H -0.1022 0.5264 0.2927 0.045 Uiso 1 1 calc R . . .
C57 C -0.0552(2) 0.9493(2) 0.14033(18) 0.0417(7) Uani 1 1 d . . . .
H57 H -0.0486 0.9779 0.1782 0.050 Uiso 1 1 calc R . . .
C84 C 0.1345(2) 0.4787(2) 0.50807(17) 0.0439(8) Uani 1 1 d . . . .
H84 H 0.1027 0.4271 0.4999 0.053 Uiso 1 1 calc R . . .
C60 C -0.0738(2) 0.8663(2) 0.02973(16) 0.0458(9) Uani 1 1 d . . . .
H60 H -0.0805 0.8383 -0.0084 0.055 Uiso 1 1 calc R . . .
C71 C 0.3100(2) 0.21711(17) 0.36625(17) 0.0429(8) Uani 1 1 d . . . .
H71 H 0.3572 0.1790 0.3740 0.051 Uiso 1 1 calc R . . .
C70 C 0.2950(2) 0.25638(17) 0.31061(16) 0.0381(7) Uani 1 1 d . . . .
H70 H 0.3316 0.2445 0.2800 0.046 Uiso 1 1 calc R . . .
C85 C 0.1972(2) 0.48990(18) 0.55979(16) 0.0394(7) Uani 1 1 d . . . .
H85 H 0.2095 0.4458 0.5872 0.047 Uiso 1 1 calc R . . .
C113 C 0.3767(2) 0.4349(2) 0.44342(16) 0.0443(8) Uani 1 1 d . . . .
H11C H 0.3269 0.4097 0.4137 0.053 Uiso 1 1 calc R . . .
H11D H 0.3494 0.4629 0.4758 0.053 Uiso 1 1 calc R . . .
C58 C -0.0749(2) 0.9918(2) 0.0858(2) 0.0558(11) Uani 1 1 d . . . .
H58 H -0.0818 1.0496 0.0864 0.067 Uiso 1 1 calc R . . .
C72 C 0.2557(3) 0.23401(18) 0.41013(16) 0.0436(8) Uani 1 1 d . . . .
H72 H 0.2653 0.2071 0.4482 0.052 Uiso 1 1 calc R . . .
C73 C 0.1871(2) 0.29013(17) 0.39891(14) 0.0374(7) Uani 1 1 d . . . .
H73 H 0.1498 0.3010 0.4294 0.045 Uiso 1 1 calc R . . .
C83 C 0.1178(2) 0.5430(2) 0.46785(16) 0.0422(8) Uani 1 1 d . . . .
H83 H 0.0750 0.5350 0.4319 0.051 Uiso 1 1 calc R . . .
C29 C 0.1483(3) 1.10710(19) 0.16574(14) 0.0424(8) Uani 1 1 d . . . .
H29 H 0.1318 1.1428 0.1327 0.051 Uiso 1 1 calc R . . .
C53 C -0.1078(2) 0.6844(2) 0.04004(13) 0.0414(8) Uani 1 1 d . . . .
H53 H -0.1537 0.7114 0.0140 0.050 Uiso 1 1 calc R . . .
C51 C -0.0399(2) 0.5596(2) 0.07427(15) 0.0417(8) Uani 1 1 d . . . .
H51 H -0.0373 0.5016 0.0716 0.050 Uiso 1 1 calc R . . .
C65 C -0.0622(2) 0.4193(2) 0.33341(17) 0.0453(8) Uani 1 1 d . . . .
H65 H -0.1198 0.4043 0.3455 0.054 Uiso 1 1 calc R . . .
C116 C 0.5218(2) 0.45946(19) 0.41029(14) 0.0356(6) Uani 1 1 d . . . .
H11E H 0.5697 0.4867 0.4404 0.043 Uiso 1 1 calc R . . .
H11F H 0.5396 0.4659 0.3692 0.043 Uiso 1 1 calc R . . .
C59 C -0.0844(2) 0.9496(3) 0.0313(2) 0.0595(12) Uani 1 1 d . . . .
H59 H -0.0983 0.9785 -0.0057 0.071 Uiso 1 1 calc R . . .
C52 C -0.1046(2) 0.5999(2) 0.03665(15) 0.0475(9) Uani 1 1 d . . . .
H52 H -0.1474 0.5697 0.0081 0.057 Uiso 1 1 calc R . . .
C115 C 0.5087(3) 0.36897(19) 0.42513(16) 0.0453(8) Uani 1 1 d . . . .
H11G H 0.4832 0.3365 0.3884 0.054 Uiso 1 1 calc R . . .
H11H H 0.5672 0.3457 0.4434 0.054 Uiso 1 1 calc R . . .
O17 O 0.1587(4) 0.3237(4) 0.1478(3) 0.0445(13) Uani 0.515(6) 1 d . P A 1
C118 C 0.3142(6) 0.3178(9) 0.1375(5) 0.062(3) Uani 0.515(6) 1 d . P A 1
H11I H 0.3256 0.2957 0.1787 0.094 Uiso 0.515(6) 1 calc GR P A 1
H11J H 0.3687 0.3492 0.1288 0.094 Uiso 0.515(6) 1 calc GR P A 1
H11K H 0.3004 0.2724 0.1080 0.094 Uiso 0.515(6) 1 calc GR P A 1
C119 C 0.0852(4) 0.3764(4) 0.1467(3) 0.0385(15) Uani 0.515(6) 1 d . P A 1
H11L H 0.0628 0.3919 0.1043 0.046 Uiso 0.515(6) 1 calc R P A 1
H11M H 0.1055 0.4272 0.1704 0.046 Uiso 0.515(6) 1 calc R P A 1
C120 C 0.0091(4) 0.3317(4) 0.1744(3) 0.0428(16) Uani 0.515(6) 1 d . P A 1
H12A H -0.0140 0.2841 0.1487 0.064 Uiso 0.515(6) 1 calc GR P A 1
H12B H -0.0408 0.3690 0.1770 0.064 Uiso 0.515(6) 1 calc GR P A 1
H12C H 0.0331 0.3131 0.2152 0.064 Uiso 0.515(6) 1 calc GR P A 1
C117 C 0.2381(5) 0.3703(7) 0.1330(4) 0.054(2) Uani 0.515(6) 1 d . P A 1
H11N H 0.2253 0.3918 0.0912 0.065 Uiso 0.515(6) 1 calc R P A 1
H11O H 0.2526 0.4174 0.1615 0.065 Uiso 0.515(6) 1 calc R P A 1
C124 C 0.2464(6) 0.2745(5) 0.1197(4) 0.061(2) Uani 0.485(6) 1 d . P A 2
H12D H 0.2574 0.2604 0.0780 0.073 Uiso 0.485(6) 1 calc R P A 2
H12E H 0.2656 0.2287 0.1471 0.073 Uiso 0.485(6) 1 calc R P A 2
C122 C 0.2423(5) 0.4169(4) 0.1144(4) 0.0435(18) Uani 0.485(6) 1 d . P A 2
H12F H 0.2503 0.4256 0.0713 0.052 Uiso 0.485(6) 1 calc R P A 2
H12G H 0.2563 0.4689 0.1377 0.052 Uiso 0.485(6) 1 calc R P A 2
C121 C 0.1458(5) 0.3806(6) 0.1206(3) 0.049(2) Uani 0.485(6) 1 d . P A 2
H12H H 0.1260 0.3996 0.1589 0.059 Uiso 0.485(6) 1 calc R P A 2
H12I H 0.1006 0.3972 0.0859 0.059 Uiso 0.485(6) 1 calc R P A 2
O18 O 0.1546(5) 0.2903(4) 0.1207(4) 0.0621(19) Uani 0.485(6) 1 d . P A 2
C123 C 0.2956(9) 0.3510(9) 0.1410(6) 0.067(4) Uani 0.485(6) 1 d . P A 2
H12J H 0.3029 0.3549 0.1859 0.080 Uiso 0.485(6) 1 calc R P A 2
H12K H 0.3572 0.3535 0.1281 0.080 Uiso 0.485(6) 1 calc R P A 2
C127 C 0.8945(3) 1.0674(2) 0.25999(18) 0.0505(8) Uiso 1 1 d . . B 1
C125 C 0.7539(4) 1.0863(3) 0.1968(2) 0.0754(13) Uiso 1 1 d . . B 1
C126 C 0.8007(4) 1.0342(3) 0.2461(2) 0.0751(13) Uiso 1 1 d . . B 1
O19 O 0.0166(5) 0.8026(5) 0.5357(3) 0.180(3) Uiso 1 1 d . . . .
O20 O 0.8046(5) 1.1732(4) 0.2124(3) 0.179(3) Uiso 1 1 d . . B 1
C129 C 0.0752(4) 0.8630(4) 0.4995(3) 0.0905(16) Uiso 1 1 d . . . .
C128 C 0.9008(5) 1.1492(4) 0.2309(3) 0.1010(19) Uiso 1 1 d . . B 1
C130 C 0.0478(4) 0.9423(4) 0.5165(3) 0.0856(15) Uiso 1 1 d . . . .
C131 C 0.0716(5) 0.9395(4) 0.5829(3) 0.0987(18) Uiso 1 1 d . . . .
C132 C 0.0213(5) 0.8556(5) 0.5977(3) 0.112(2) Uiso 1 1 d . . . .

loop_
_atom_site_aniso_label
_atom_site_aniso_U_11
_atom_site_aniso_U_22
_atom_site_aniso_U_33
_atom_site_aniso_U_23
_atom_site_aniso_U_13
_atom_site_aniso_U_12
Mn2 0.01113(14) 0.01065(14) 0.01182(14) -0.00038(11) 0.00310(11) -0.00064(11)
Mn3 0.01302(14) 0.01080(14) 0.00960(14) -0.00069(11) 0.00274(11) -0.00103(11)
Mn4 0.01392(15) 0.01106(14) 0.01110(14) -0.00110(11) 0.00282(11) -0.00335(11)
Mn1 0.01183(14) 0.01243(14) 0.01102(14) 0.00002(11) 0.00173(11) 0.00045(11)
Mn5 0.01759(16) 0.01239(15) 0.01450(16) 0.00101(12) 0.00134(12) 0.00003(12)
O1 0.0123(7) 0.0115(6) 0.0103(7) -0.0011(5) 0.0022(5) -0.0021(5)
O3 0.0138(7) 0.0124(7) 0.0102(7) 0.0010(5) 0.0038(5) -0.0009(5)
O10 0.0211(8) 0.0139(7) 0.0166(8) -0.0009(6) 0.0031(6) -0.0058(6)
O12 0.0196(8) 0.0160(7) 0.0136(7) -0.0031(6) 0.0036(6) -0.0034(6)
O2 0.0146(7) 0.0121(7) 0.0126(7) 0.0003(5) 0.0034(5) -0.0019(5)
O11 0.0185(7) 0.0175(7) 0.0147(7) -0.0039(6) 0.0042(6) -0.0027(6)
O4 0.0125(7) 0.0118(6) 0.0123(7) -0.0018(5) 0.0035(5) 0.0008(5)
O16 0.0208(8) 0.0168(7) 0.0119(7) -0.0002(6) 0.0023(6) -0.0031(6)
O7 0.0177(7) 0.0153(7) 0.0218(8) 0.0015(6) 0.0062(6) 0.0019(6)
O8 0.0165(7) 0.0174(7) 0.0181(8) -0.0016(6) 0.0049(6) 0.0013(6)
O5 0.0147(7) 0.0165(7) 0.0134(7) -0.0010(6) -0.0007(6) -0.0008(6)
O13 0.0147(7) 0.0205(8) 0.0191(8) 0.0004(6) 0.0034(6) -0.0009(6)
O14 0.0146(7) 0.0212(8) 0.0200(8) 0.0014(6) -0.0006(6) -0.0023(6)
O6 0.0192(8) 0.0177(8) 0.0208(8) 0.0032(6) 0.0002(6) -0.0004(6)
O9 0.0277(9) 0.0168(8) 0.0242(9) 0.0048(7) -0.0007(7) -0.0059(7)
O15 0.0284(9) 0.0179(8) 0.0142(8) 0.0015(6) 0.0029(6) 0.0010(6)
O00M 0.0268(9) 0.0217(9) 0.0345(10) 0.0090(8) -0.0006(8) 0.0026(7)
N4 0.0141(8) 0.0197(9) 0.0147(9) -0.0034(7) 0.0047(7) -0.0031(7)
N1 0.0132(8) 0.0160(8) 0.0146(8) -0.0020(7) 0.0033(7) -0.0013(7)
N2 0.0192(9) 0.0151(8) 0.0142(9) 0.0007(7) 0.0005(7) 0.0009(7)
N3 0.0227(10) 0.0180(9) 0.0165(9) -0.0002(7) 0.0003(7) 0.0048(7)
C12 0.0140(9) 0.0143(9) 0.0127(9) -0.0050(7) 0.0028(7) -0.0034(7)
C101 0.0233(11) 0.0140(9) 0.0135(10) -0.0028(8) 0.0019(8) -0.0011(8)
C38 0.0185(10) 0.0114(9) 0.0138(10) 0.0018(7) 0.0025(8) 0.0000(7)
C87 0.0164(10) 0.0146(9) 0.0140(10) -0.0028(8) 0.0010(8) 0.0023(8)
C11 0.0158(10) 0.0121(9) 0.0167(10) -0.0027(8) 0.0015(8) -0.0016(7)
C20 0.0124(9) 0.0148(9) 0.0135(9) -0.0033(7) 0.0015(7) 0.0021(7)
C106 0.0251(11) 0.0144(10) 0.0154(10) -0.0033(8) 0.0038(9) 0.0015(8)
C13 0.0144(9) 0.0150(9) 0.0116(9) -0.0025(7) 0.0011(7) -0.0025(7)
C100 0.0177(10) 0.0113(9) 0.0131(9) -0.0014(7) 0.0026(8) 0.0016(7)
C9 0.0147(9) 0.0163(10) 0.0145(10) -0.0039(8) 0.0040(8) -0.0041(8)
C8 0.0118(9) 0.0143(9) 0.0147(10) -0.0040(8) 0.0012(7) -0.0032(7)
C7 0.0131(9) 0.0210(10) 0.0110(9) -0.0044(8) 0.0028(7) 0.0004(8)
C31 0.0198(10) 0.0141(9) 0.0141(10) 0.0004(8) 0.0055(8) -0.0024(8)
C15 0.0179(10) 0.0163(10) 0.0148(10) -0.0023(8) 0.0003(8) 0.0012(8)
C48 0.0102(9) 0.0214(10) 0.0180(10) -0.0044(8) 0.0030(8) -0.0002(8)
C61 0.0209(11) 0.0114(9) 0.0226(11) -0.0001(8) 0.0041(9) -0.0040(8)
C19 0.0170(10) 0.0121(9) 0.0137(10) -0.0026(7) 0.0037(8) 0.0016(7)
C2 0.0132(9) 0.0193(10) 0.0119(9) -0.0029(8) 0.0023(7) 0.0015(8)
C14 0.0168(10) 0.0119(9) 0.0136(10) -0.0008(7) 0.0024(8) 0.0021(7)
C26 0.0157(10) 0.0165(10) 0.0182(11) -0.0033(8) -0.0010(8) 0.0022(8)
C74 0.0175(10) 0.0200(10) 0.0123(10) 0.0000(8) 0.0012(8) -0.0021(8)
C10 0.0191(10) 0.0132(9) 0.0136(10) -0.0024(8) 0.0020(8) -0.0053(8)
C21 0.0131(9) 0.0210(10) 0.0131(10) -0.0048(8) 0.0023(8) -0.0013(8)
C39 0.0247(11) 0.0195(10) 0.0139(10) 0.0002(8) 0.0047(8) 0.0001(9)
C108 0.0232(11) 0.0187(10) 0.0154(10) -0.0031(8) 0.0051(8) 0.0004(8)
C3 0.0184(10) 0.0221(11) 0.0147(10) -0.0010(8) 0.0010(8) 0.0043(8)
C42 0.0209(11) 0.0200(11) 0.0181(11) 0.0021(9) -0.0016(9) 0.0010(9)
C25 0.0198(11) 0.0255(12) 0.0197(11) -0.0031(9) 0.0062(9) -0.0068(9)
C47 0.0160(10) 0.0219(11) 0.0225(11) -0.0004(9) 0.0063(9) 0.0009(8)
C107 0.0246(11) 0.0173(10) 0.0158(10) -0.0051(8) 0.0068(9) 0.0012(8)
C1 0.0148(9) 0.0166(10) 0.0127(9) -0.0026(8) 0.0024(8) 0.0012(8)
C37 0.0157(9) 0.0133(9) 0.0113(9) 0.0002(7) 0.0036(7) -0.0008(7)
C43 0.0156(10) 0.0164(10) 0.0127(9) -0.0013(8) 0.0040(8) -0.0026(8)
C6 0.0154(10) 0.0223(11) 0.0165(10) -0.0057(8) 0.0045(8) -0.0026(8)
C93 0.0190(10) 0.0172(10) 0.0154(10) -0.0031(8) 0.0021(8) 0.0028(8)
C35 0.0281(12) 0.0168(10) 0.0160(10) 0.0010(8) 0.0073(9) -0.0013(9)
C88 0.0196(10) 0.0143(9) 0.0171(10) -0.0008(8) 0.0041(8) 0.0030(8)
C95 0.0167(10) 0.0236(11) 0.0177(11) -0.0032(9) 0.0017(8) 0.0018(8)
C36 0.0192(10) 0.0133(9) 0.0148(10) 0.0010(8) 0.0057(8) -0.0007(8)
C40 0.0343(13) 0.0234(11) 0.0124(10) -0.0005(9) 0.0041(9) 0.0026(10)
C112 0.0327(13) 0.0218(11) 0.0222(12) 0.0018(9) 0.0104(10) 0.0011(10)
C5 0.0121(10) 0.0338(13) 0.0177(11) -0.0073(9) 0.0016(8) -0.0009(9)
C94 0.0144(10) 0.0206(10) 0.0168(10) -0.0019(8) 0.0005(8) 0.0028(8)
C23 0.0125(10) 0.0446(15) 0.0239(12) -0.0073(11) 0.0039(9) 0.0003(10)
C41 0.0293(12) 0.0227(11) 0.0144(11) 0.0002(9) -0.0039(9) 0.0011(9)
C45 0.0220(12) 0.0295(13) 0.0277(13) 0.0022(10) 0.0131(10) -0.0050(10)
C49 0.0135(10) 0.0336(13) 0.0184(11) -0.0077(9) 0.0041(8) -0.0066(9)
C16 0.0254(11) 0.0202(11) 0.0148(10) -0.0059(8) 0.0028(9) 0.0003(9)
C18 0.0162(10) 0.0222(11) 0.0194(11) -0.0061(9) 0.0045(8) -0.0010(8)
C75 0.0264(12) 0.0194(11) 0.0136(10) 0.0006(8) 0.0044(9) -0.0002(9)
C63 0.0257(12) 0.0282(13) 0.0284(13) 0.0018(10) 0.0052(10) -0.0029(10)
C22 0.0166(10) 0.0290(12) 0.0217(12) -0.0049(9) 0.0023(9) 0.0039(9)
C102 0.0231(11) 0.0242(11) 0.0197(11) -0.0046(9) 0.0020(9) -0.0023(9)
C99 0.0183(11) 0.0255(12) 0.0205(11) -0.0052(9) 0.0031(9) 0.0033(9)
C44 0.0229(11) 0.0208(11) 0.0210(11) 0.0028(9) 0.0091(9) -0.0028(9)
C89 0.0235(12) 0.0169(11) 0.0337(14) -0.0003(10) 0.0091(10) 0.0017(9)
C98 0.0168(11) 0.0373(14) 0.0225(12) -0.0029(10) 0.0055(9) -0.0002(10)
C17 0.0236(11) 0.0230(11) 0.0189(11) -0.0069(9) 0.0084(9) -0.0005(9)
C76 0.0335(13) 0.0207(11) 0.0162(11) 0.0011(9) 0.0060(9) -0.0012(10)
C27 0.0315(13) 0.0208(11) 0.0251(13) -0.0070(10) -0.0009(10) 0.0091(10)
C62 0.0255(12) 0.0216(11) 0.0205(11) 0.0011(9) 0.0057(9) -0.0076(9)
C92 0.0229(11) 0.0214(11) 0.0258(12) -0.0020(9) 0.0029(9) 0.0072(9)
C96 0.0217(11) 0.0265(12) 0.0245(12) -0.0054(10) 0.0002(9) -0.0022(9)
C24 0.0177(11) 0.0389(14) 0.0217(12) -0.0043(10) 0.0053(9) -0.0092(10)
C46 0.0167(11) 0.0304(13) 0.0321(14) 0.0007(10) 0.0108(10) 0.0002(9)
C97 0.0193(11) 0.0320(13) 0.0254(13) -0.0027(10) 0.0032(9) -0.0071(10)
C55 0.0130(11) 0.0494(17) 0.0254(13) 0.0138(12) -0.0007(9) -0.0017(10)
C32 0.0374(14) 0.0161(11) 0.0200(12) -0.0032(9) 0.0074(10) -0.0053(10)
C56 0.0144(11) 0.0347(14) 0.0363(15) 0.0129(11) 0.0031(10) 0.0028(10)
C67 0.0319(13) 0.0261(12) 0.0244(13) 0.0032(10) 0.0090(10) -0.0079(10)
C104 0.0378(14) 0.0294(13) 0.0153(11) -0.0060(10) -0.0026(10) 0.0068(11)
C81 0.0357(14) 0.0265(12) 0.0219(12) -0.0011(10) 0.0151(11) -0.0047(10)
C105 0.0340(13) 0.0248(12) 0.0158(11) -0.0035(9) 0.0058(10) 0.0059(10)
C68 0.0339(14) 0.0183(11) 0.0299(13) 0.0035(10) 0.0045(11) -0.0099(10)
C4 0.0153(10) 0.0321(13) 0.0177(11) -0.0045(9) -0.0021(8) 0.0056(9)
C109 0.0274(12) 0.0224(11) 0.0199(11) -0.0036(9) 0.0046(9) 0.0050(9)
C34 0.0415(15) 0.0157(10) 0.0194(11) 0.0063(9) 0.0111(10) 0.0014(10)
C80 0.0336(13) 0.0222(11) 0.0167(11) 0.0015(9) 0.0081(10) -0.0002(10)
C77 0.0472(16) 0.0238(12) 0.0208(12) -0.0047(10) 0.0070(11) -0.0044(11)
C50 0.0205(12) 0.0338(14) 0.0361(15) -0.0147(11) 0.0103(11) -0.0090(10)
C110 0.0229(12) 0.0336(14) 0.0273(13) -0.0068(11) 0.0069(10) 0.0027(10)
C111 0.0312(14) 0.0296(13) 0.0302(14) -0.0014(11) 0.0148(11) -0.0043(11)
C90 0.0362(15) 0.0158(11) 0.0431(16) -0.0001(11) 0.0117(12) -0.0013(10)
C103 0.0264(12) 0.0304(13) 0.0197(12) -0.0052(10) -0.0027(10) 0.0008(10)
C54 0.0163(11) 0.0501(17) 0.0174(11) -0.0011(11) 0.0019(9) -0.0064(11)
C30 0.0468(16) 0.0253(13) 0.0198(12) 0.0017(10) -0.0015(11) 0.0143(12)
C69 0.0360(14) 0.0191(11) 0.0314(14) 0.0035(10) 0.0050(11) -0.0063(10)
C86 0.0374(15) 0.0296(13) 0.0298(14) 0.0026(11) 0.0168(12) 0.0002(11)
C79 0.0494(17) 0.0306(13) 0.0164(12) 0.0014(10) 0.0146(11) -0.0029(12)
C91 0.0363(14) 0.0145(11) 0.0386(15) -0.0009(10) 0.0053(12) 0.0073(10)
C78 0.0576(19) 0.0309(14) 0.0167(12) -0.0052(10) 0.0112(12) -0.0003(13)
C33 0.0503(17) 0.0144(11) 0.0237(13) 0.0018(9) 0.0126(12) -0.0039(10)
C114 0.0517(19) 0.0284(14) 0.0317(15) 0.0095(12) -0.0092(13) -0.0030(13)
C82 0.0422(16) 0.0362(15) 0.0265(14) -0.0013(11) 0.0115(12) -0.0104(12)
C28 0.0543(19) 0.0216(12) 0.0343(15) -0.0033(11) -0.0067(13) 0.0210(12)
C66 0.0414(17) 0.0374(16) 0.0435(18) 0.0105(13) 0.0189(14) -0.0126(13)
C64 0.0281(14) 0.0433(17) 0.0427(17) 0.0047(13) 0.0136(12) 0.0003(12)
C57 0.0233(14) 0.0391(16) 0.063(2) 0.0136(15) 0.0055(14) 0.0052(12)
C84 0.0460(18) 0.0326(15) 0.058(2) -0.0100(14) 0.0288(16) -0.0142(13)
C60 0.0248(14) 0.075(2) 0.0359(17) 0.0265(16) -0.0015(12) -0.0019(15)
C71 0.0508(19) 0.0172(12) 0.056(2) 0.0060(13) -0.0078(16) -0.0012(12)
C70 0.0424(17) 0.0236(13) 0.0483(19) 0.0034(12) 0.0077(14) -0.0034(12)
C85 0.0483(18) 0.0268(14) 0.0493(19) 0.0046(13) 0.0288(15) 0.0000(12)
C113 0.0363(16) 0.0463(18) 0.0476(19) 0.0272(15) -0.0038(14) 0.0000(14)
C58 0.0260(15) 0.047(2) 0.093(3) 0.036(2) 0.0013(17) 0.0062(14)
C72 0.062(2) 0.0251(14) 0.0389(17) 0.0122(12) -0.0059(15) -0.0094(14)
C73 0.0548(19) 0.0256(13) 0.0310(15) 0.0080(11) 0.0060(13) -0.0103(13)
C83 0.0392(17) 0.0469(18) 0.0415(18) -0.0102(14) 0.0141(14) -0.0160(14)
C29 0.069(2) 0.0294(14) 0.0263(14) 0.0032(11) -0.0070(14) 0.0236(15)
C53 0.0237(13) 0.076(2) 0.0212(13) -0.0025(14) -0.0024(11) -0.0115(14)
C51 0.0296(15) 0.0488(18) 0.0477(18) -0.0292(15) 0.0157(13) -0.0184(13)
C65 0.0325(16) 0.053(2) 0.055(2) 0.0069(16) 0.0238(15) -0.0075(14)
C116 0.0342(15) 0.0386(16) 0.0341(15) 0.0030(12) 0.0026(12) 0.0105(12)
C59 0.0306(17) 0.083(3) 0.063(3) 0.050(2) -0.0012(16) 0.0010(17)
C52 0.0329(16) 0.073(2) 0.0344(16) -0.0301(16) 0.0071(13) -0.0267(16)
C115 0.064(2) 0.0280(15) 0.0425(18) 0.0001(13) -0.0002(16) 0.0155(14)
O17 0.038(3) 0.052(3) 0.043(3) 0.004(3) 0.004(2) 0.000(2)
C118 0.021(4) 0.134(12) 0.032(4) 0.013(6) -0.001(3) 0.014(5)
C119 0.039(3) 0.040(3) 0.033(3) -0.001(2) -0.011(3) 0.001(3)
C120 0.039(3) 0.049(4) 0.036(3) -0.004(3) -0.010(3) 0.010(3)
C117 0.033(4) 0.091(7) 0.039(4) 0.010(4) 0.004(3) 0.004(4)
C124 0.063(6) 0.051(5) 0.075(6) 0.000(4) 0.038(5) -0.017(4)
C122 0.064(5) 0.027(3) 0.044(4) 0.004(3) 0.025(4) 0.001(3)
C121 0.033(4) 0.089(6) 0.027(3) 0.006(4) 0.006(3) 0.013(4)
O18 0.063(4) 0.052(4) 0.069(5) 0.003(3) 0.006(4) -0.018(3)
C123 0.049(7) 0.102(9) 0.060(6) 0.034(6) 0.026(5) 0.047(6)

loop_
_atom_type_symbol
_atom_type_description
_atom_type_scat_dispersion_real
_atom_type_scat_dispersion_imag
_atom_type_scat_source
C C 0.0033 0.0016 'International Tables Vol C Tables 4.2.6.8 and 6.1.1.4'
H H 0.0000 0.0000 'International Tables Vol C Tables 4.2.6.8 and 6.1.1.4'
Mn Mn 0.3368 0.7283 'International Tables Vol C Tables 4.2.6.8 and 6.1.1.4'
N N 0.0061 0.0033 'International Tables Vol C Tables 4.2.6.8 and 6.1.1.4'
O O 0.0106 0.0060 'International Tables Vol C Tables 4.2.6.8 and 6.1.1.4'

loop_
_geom_angle_atom_site_label_1
_geom_angle_atom_site_label_2
_geom_angle_atom_site_label_3
_geom_angle
O1 Mn2 Mn1 40.74(4)
O1 Mn2 O3 79.91(5)
O1 Mn2 O11 81.81(6)
O1 Mn2 O7 116.90(6)
O1 Mn2 O5 76.94(5)
O1 Mn2 N1 150.66(6)
O3 Mn2 Mn1 40.54(4)
O3 Mn2 O11 92.24(6)
O3 Mn2 O7 162.75(6)
O3 Mn2 O5 100.56(6)
O3 Mn2 N1 73.74(6)
O11 Mn2 Mn1 78.10(4)
O11 Mn2 O5 152.73(6)
O11 Mn2 N1 86.48(6)
O7 Mn2 Mn1 154.24(4)
O7 Mn2 O11 86.79(6)
O7 Mn2 O5 87.76(6)
O7 Mn2 N1 89.01(6)
O5 Mn2 Mn1 96.15(4)
O5 Mn2 N1 120.13(6)
N1 Mn2 Mn1 110.47(5)
Mn4 Mn3 Mn1 76.545(12)
O1 Mn3 Mn4 41.82(4)
O1 Mn3 Mn1 41.22(4)
O1 Mn3 O4 85.76(6)
O1 Mn3 O16 161.40(7)
O1 Mn3 O5 75.22(6)
O1 Mn3 N4 111.89(7)
O2 Mn3 Mn4 41.64(5)
O2 Mn3 Mn1 117.19(5)
O2 Mn3 O1 82.66(6)
O2 Mn3 O4 158.06(7)
O2 Mn3 O16 94.77(7)
O2 Mn3 O5 97.37(6)
O2 Mn3 N4 92.11(7)
O4 Mn3 Mn4 122.06(5)
O4 Mn3 Mn1 46.01(4)
O4 Mn3 O16 101.96(6)
O4 Mn3 O5 97.61(6)
O4 Mn3 N4 75.02(7)
O16 Mn3 Mn4 135.74(5)
O16 Mn3 Mn1 147.71(5)
O16 Mn3 O5 86.91(6)
O16 Mn3 N4 86.56(7)
O5 Mn3 Mn4 91.25(4)
O5 Mn3 Mn1 93.01(4)
N4 Mn3 Mn4 99.68(5)
N4 Mn3 Mn1 87.75(5)
N4 Mn3 O5 168.90(6)
Mn3 Mn4 Mn5 66.335(11)
O1 Mn4 Mn3 43.31(4)
O1 Mn4 Mn5 96.70(5)
O1 Mn4 O10 172.74(7)
O1 Mn4 O12 96.08(6)
O1 Mn4 O2 83.19(6)
O1 Mn4 O8 96.15(6)
O1 Mn4 O13 88.21(6)
O10 Mn4 Mn3 130.17(5)
O10 Mn4 Mn5 81.11(5)
O10 Mn4 O12 90.03(6)
O10 Mn4 O8 87.24(6)
O10 Mn4 O13 87.90(6)
O12 Mn4 Mn3 139.15(5)
O12 Mn4 Mn5 138.74(5)
O12 Mn4 O8 94.44(6)
O12 Mn4 O13 89.85(6)
O2 Mn4 Mn3 40.68(4)
O2 Mn4 Mn5 37.54(5)
O2 Mn4 O10 90.99(6)
O2 Mn4 O12 175.76(7)
O2 Mn4 O8 81.50(6)
O2 Mn4 O13 94.30(6)
O8 Mn4 Mn3 94.46(4)
O8 Mn4 Mn5 45.24(4)
O13 Mn4 Mn3 85.41(4)
O13 Mn4 Mn5 129.58(4)
O13 Mn4 O8 173.52(6)
Mn3 Mn1 Mn2 64.941(10)
O1 Mn1 Mn2 41.17(4)
O1 Mn1 Mn3 36.40(4)
O1 Mn1 O4 73.09(5)
O1 Mn1 O14 89.66(6)
O1 Mn1 N2 118.89(6)
O1 Mn1 N3 142.55(6)
O3 Mn1 Mn2 41.40(4)
O3 Mn1 Mn3 91.70(4)
O3 Mn1 O1 81.18(6)
O3 Mn1 O4 90.40(5)
O3 Mn1 O14 146.66(6)
O3 Mn1 N2 72.88(6)
O3 Mn1 N3 111.01(7)
O4 Mn1 Mn2 87.30(4)
O4 Mn1 Mn3 37.87(4)
O4 Mn1 N2 156.46(6)
O14 Mn1 Mn2 117.52(4)
O14 Mn1 Mn3 99.73(4)
O14 Mn1 O4 117.56(6)
O14 Mn1 N2 84.07(6)
O14 Mn1 N3 95.72(7)
N2 Mn1 Mn2 90.55(5)
N2 Mn1 Mn3 154.21(5)
N3 Mn1 Mn2 146.33(5)
N3 Mn1 Mn3 106.36(5)
N3 Mn1 O4 71.60(6)
N3 Mn1 N2 98.54(7)
O2 Mn5 Mn4 33.08(4)
O2 Mn5 O8 80.23(6)
O2 Mn5 O6 111.54(6)
O2 Mn5 O9 79.07(6)
O2 Mn5 O15 83.58(6)
O2 Mn5 O00M 157.16(7)
O8 Mn5 Mn4 48.36(4)
O6 Mn5 Mn4 109.88(4)
O6 Mn5 O8 84.27(6)
O6 Mn5 O9 163.92(7)
O6 Mn5 O15 86.20(6)
O9 Mn5 Mn4 72.01(5)
O9 Mn5 O8 85.82(6)
O15 Mn5 Mn4 116.60(5)
O15 Mn5 O8 156.67(6)
O15 Mn5 O9 107.50(7)
O00M Mn5 Mn4 146.77(5)
O00M Mn5 O8 110.87(7)
O00M Mn5 O6 89.88(7)
O00M Mn5 O9 81.86(7)
O00M Mn5 O15 90.32(7)
Mn3 O1 Mn2 114.92(7)
Mn3 O1 Mn1 102.38(6)
Mn4 O1 Mn2 111.66(7)
Mn4 O1 Mn3 94.88(6)
Mn4 O1 Mn1 135.07(8)
Mn1 O1 Mn2 98.09(6)
Mn1 O3 Mn2 98.06(6)
C37 O3 Mn2 117.65(12)
C37 O3 Mn1 121.02(13)
C61 O10 Mn4 123.23(14)
C100 O12 Mn4 127.46(14)
Mn3 O2 Mn4 97.68(7)
Mn3 O2 Mn5 115.22(7)
Mn4 O2 Mn5 109.38(7)
C100 O11 Mn2 134.47(14)
Mn3 O4 Mn1 96.12(6)
C20 O4 Mn3 121.72(13)
C20 O4 Mn1 115.29(12)
C74 O16 Mn3 129.89(14)
C87 O7 Mn2 118.83(14)
Mn5 O8 Mn4 86.40(5)
C87 O8 Mn4 136.26(14)
C87 O8 Mn5 128.41(14)
Mn2 O5 Mn3 92.11(5)
C1 O5 Mn2 131.87(13)
C1 O5 Mn3 123.89(13)
C48 O13 Mn4 120.73(14)
C48 O14 Mn1 130.00(15)
C1 O6 Mn5 124.94(14)
C61 O9 Mn5 126.75(15)
C74 O15 Mn5 127.09(14)
C113 O00M Mn5 121.03(16)
C116 O00M Mn5 126.05(17)
C116 O00M C113 109.9(2)
C21 N4 Mn3 113.91(14)
C21 N4 C25 119.5(2)
C25 N4 Mn3 125.88(16)
C47 N1 Mn2 124.60(15)
C47 N1 C43 119.42(19)
C43 N1 Mn2 115.92(14)
C38 N2 Mn1 113.97(14)
C42 N2 Mn1 124.34(16)
C42 N2 C38 118.6(2)
C26 N3 Mn1 119.01(15)
C30 N3 Mn1 121.89(16)
C30 N3 C26 118.9(2)
C11 C12 C14 121.80(19)
C13 C12 C11 118.77(19)
C13 C12 C14 119.42(19)
C106 C101 C100 122.0(2)
C102 C101 C106 120.0(2)
C102 C101 C100 117.6(2)
N2 C38 C39 121.4(2)
N2 C38 C37 114.08(18)
C39 C38 C37 124.54(19)
O7 C87 O8 124.5(2)
O7 C87 C88 119.13(19)
O8 C87 C88 116.37(19)
C12 C11 H11 119.5
C10 C11 C12 120.9(2)
C10 C11 H11 119.5
O4 C20 C19 111.36(17)
O4 C20 C26 108.20(17)
O4 C20 C21 107.75(16)
C19 C20 C21 110.10(17)
C26 C20 C19 111.18(17)
C26 C20 C21 108.13(17)
C101 C106 C107 122.7(2)
C105 C106 C101 118.4(2)
C105 C106 C107 118.9(2)
C12 C13 H13 119.4
C12 C13 C8 121.2(2)
C8 C13 H13 119.4
O12 C100 C101 115.89(19)
O11 C100 O12 126.4(2)
O11 C100 C101 117.66(19)
C8 C9 H9 120.1
C8 C9 C10 119.72(19)
C10 C9 H9 120.1
C13 C8 C9 119.5(2)
C13 C8 C7 116.99(19)
C9 C8 C7 123.51(19)
C2 C7 C8 122.31(19)
C6 C7 C8 118.7(2)
C6 C7 C2 118.4(2)
C36 C31 C10 124.50(19)
C32 C31 C10 116.20(19)
C32 C31 C36 118.9(2)
C14 C15 H15 119.0
C16 C15 H15 119.0
C16 C15 C14 121.9(2)
O13 C48 O14 126.3(2)
O13 C48 C49 115.1(2)
O14 C48 C49 118.5(2)
O10 C61 C62 115.2(2)
O9 C61 O10 126.2(2)
O9 C61 C62 118.5(2)
C14 C19 C20 122.22(18)
C18 C19 C20 120.03(19)
C18 C19 C14 117.74(19)
C7 C2 C1 123.05(19)
C3 C2 C7 119.3(2)
C3 C2 C1 117.6(2)
C15 C14 C12 116.27(19)
C15 C14 C19 119.44(19)
C19 C14 C12 124.28(19)
N3 C26 C20 115.42(18)
N3 C26 C27 121.1(2)
C27 C26 C20 123.5(2)
O16 C74 C75 115.29(19)
O15 C74 O16 126.5(2)
O15 C74 C75 118.1(2)
C11 C10 C9 119.8(2)
C11 C10 C31 115.4(2)
C9 C10 C31 124.9(2)
N4 C21 C20 112.64(18)
N4 C21 C22 121.6(2)
C22 C21 C20 125.8(2)
C38 C39 H39 120.3
C40 C39 C38 119.4(2)
C40 C39 H39 120.3
C107 C108 H108 119.7
C109 C108 H108 119.7
C109 C108 C107 120.5(2)
C2 C3 H3 119.5
C4 C3 C2 121.0(2)
C4 C3 H3 119.5
N2 C42 H42 118.4
N2 C42 C41 123.3(2)
C41 C42 H42 118.4
N4 C25 H25 118.9
N4 C25 C24 122.2(2)
C24 C25 H25 118.9
N1 C47 H47 118.8
N1 C47 C46 122.4(2)
C46 C47 H47 118.8
C108 C107 C106 120.7(2)
C112 C107 C106 120.5(2)
C112 C107 C108 118.8(2)
O5 C1 C2 118.42(19)
O6 C1 O5 124.5(2)
O6 C1 C2 117.06(19)
O3 C37 C38 108.18(17)
O3 C37 C43 109.75(17)
O3 C37 C36 111.79(16)
C43 C37 C38 109.43(16)
C43 C37 C36 108.04(17)
C36 C37 C38 109.62(17)
N1 C43 C37 115.08(18)
N1 C43 C44 121.2(2)
C44 C43 C37 123.7(2)
C7 C6 H6 119.2
C5 C6 C7 121.6(2)
C5 C6 H6 119.2
C88 C93 C94 125.4(2)
C92 C93 C88 118.2(2)
C92 C93 C94 116.4(2)
C36 C35 H35 119.0
C34 C35 H35 119.0
C34 C35 C36 121.9(2)
C93 C88 C87 124.7(2)
C89 C88 C87 116.3(2)
C89 C88 C93 119.0(2)
C94 C95 H95 119.8
C96 C95 H95 119.8
C96 C95 C94 120.3(2)
C31 C36 C37 121.63(19)
C35 C36 C31 118.1(2)
C35 C36 C37 120.29(19)
C39 C40 H40 120.5
C41 C40 C39 119.0(2)
C41 C40 H40 120.5
C107 C112 H112 119.8
C111 C112 C107 120.4(2)
C111 C112 H112 119.8
C6 C5 H5 120.2
C4 C5 C6 119.7(2)
C4 C5 H5 120.2
C95 C94 C93 121.5(2)
C99 C94 C93 119.9(2)
C99 C94 C95 118.4(2)
C22 C23 H23 120.2
C24 C23 H23 120.2
C24 C23 C22 119.7(2)
C42 C41 C40 118.3(2)
C42 C41 H41 120.9
C40 C41 H41 120.9
C44 C45 H45 120.3
C44 C45 C46 119.5(2)
C46 C45 H45 120.3
C50 C49 C48 115.0(2)
C50 C49 C54 119.8(2)
C54 C49 C48 125.1(2)
C15 C16 H16 120.6
C17 C16 C15 118.8(2)
C17 C16 H16 120.6
C19 C18 H18 118.9
C17 C18 C19 122.2(2)
C17 C18 H18 118.9
C76 C75 C74 117.0(2)
C76 C75 C80 119.7(2)
C80 C75 C74 123.1(2)
C62 C63 H63 119.6
C64 C63 H63 119.6
C64 C63 C62 120.8(3)
C21 C22 H22 120.8
C23 C22 C21 118.4(2)
C23 C22 H22 120.8
C101 C102 H102 119.7
C101 C102 C103 120.7(2)
C103 C102 H102 119.7
C94 C99 H99 119.6
C98 C99 C94 120.9(2)
C98 C99 H99 119.6
C43 C44 H44 120.3
C45 C44 C43 119.3(2)
C45 C44 H44 120.3
C88 C89 H89 119.3
C90 C89 C88 121.5(2)
C90 C89 H89 119.3
C99 C98 H98 119.9
C97 C98 C99 120.1(2)
C97 C98 H98 119.9
C16 C17 C18 119.9(2)
C16 C17 H17 120.1
C18 C17 H17 120.1
C75 C76 H76 119.2
C77 C76 C75 121.5(2)
C77 C76 H76 119.2
C26 C27 H27 120.4
C28 C27 C26 119.2(2)
C28 C27 H27 120.4
C63 C62 C61 116.6(2)
C63 C62 C67 120.1(2)
C67 C62 C61 122.9(2)
C93 C92 H92 119.0
C91 C92 C93 122.1(2)
C91 C92 H92 119.0
C95 C96 H96 119.7
C95 C96 C97 120.6(2)
C97 C96 H96 119.7
C25 C24 H24 120.8
C23 C24 C25 118.4(2)
C23 C24 H24 120.8
C47 C46 H46 120.9
C45 C46 C47 118.2(2)
C45 C46 H46 120.9
C98 C97 C96 119.7(2)
C98 C97 H97 120.2
C96 C97 H97 120.2
C56 C55 C54 122.0(2)
C56 C55 C60 117.6(3)
C60 C55 C54 120.4(3)
C31 C32 H32 118.9
C33 C32 C31 122.3(2)
C33 C32 H32 118.9
C55 C56 H56 119.2
C57 C56 C55 121.5(3)
C57 C56 H56 119.2
C62 C67 C68 122.3(2)
C66 C67 C62 118.1(3)
C66 C67 C68 119.5(2)
C105 C104 H104 120.0
C105 C104 C103 120.1(2)
C103 C104 H104 120.0
C86 C81 C80 120.2(3)
C82 C81 C80 121.3(2)
C82 C81 C86 118.5(3)
C106 C105 H105 119.3
C104 C105 C106 121.3(2)
C104 C105 H105 119.3
C69 C68 C67 121.2(2)
C69 C68 C73 118.2(3)
C73 C68 C67 120.5(3)
C3 C4 H4 120.1
C5 C4 C3 119.8(2)
C5 C4 H4 120.1
C108 C109 H109 119.8
C108 C109 C110 120.4(2)
C110 C109 H109 119.8
C35 C34 H34 120.1
C33 C34 C35 119.8(2)
C33 C34 H34 120.1
C75 C80 C81 123.8(2)
C79 C80 C75 117.7(2)
C79 C80 C81 118.5(2)
C76 C77 H77 120.4
C76 C77 C78 119.2(2)
C78 C77 H77 120.4
C49 C50 H50 119.4
C51 C50 C49 121.2(3)
C51 C50 H50 119.4
C109 C110 H110 120.3
C111 C110 C109 119.4(2)
C111 C110 H110 120.3
C112 C111 H111 119.7
C110 C111 C112 120.5(2)
C110 C111 H111 119.7
C89 C90 H90 120.2
C91 C90 C89 119.5(2)
C91 C90 H90 120.2
C102 C103 H103 120.2
C104 C103 C102 119.5(2)
C104 C103 H103 120.2
C49 C54 C55 123.7(2)
C49 C54 C53 117.4(3)
C53 C54 C55 118.9(3)
N3 C30 H30 118.5
N3 C30 C29 123.0(3)
C29 C30 H30 118.5
C68 C69 H69 119.6
C70 C69 C68 120.8(3)
C70 C69 H69 119.6
C81 C86 H86 119.6
C81 C86 C85 120.7(3)
C85 C86 H86 119.6
C80 C79 H79 118.9
C78 C79 C80 122.2(2)
C78 C79 H79 118.9
C92 C91 C90 119.7(2)
C92 C91 H91 120.2
C90 C91 H91 120.2
C77 C78 H78 120.2
C79 C78 C77 119.5(2)
C79 C78 H78 120.2
C32 C33 H33 120.5
C34 C33 C32 119.0(2)
C34 C33 H33 120.5
H11A C114 H11B 109.2
C113 C114 H11A 111.3
C113 C114 H11B 111.3
C115 C114 H11A 111.3
C115 C114 H11B 111.3
C115 C114 C113 102.6(3)
C81 C82 H82 119.7
C83 C82 C81 120.6(3)
C83 C82 H82 119.7
C27 C28 H28 120.2
C29 C28 C27 119.6(2)
C29 C28 H28 120.2
C67 C66 H66 119.3
C65 C66 C67 121.3(3)
C65 C66 H66 119.3
C63 C64 H64 120.5
C65 C64 C63 119.0(3)
C65 C64 H64 120.5
C56 C57 H57 120.3
C56 C57 C58 119.4(4)
C58 C57 H57 120.3
C85 C84 H84 120.1
C85 C84 C83 119.8(3)
C83 C84 H84 120.1
C55 C60 H60 119.5
C59 C60 C55 121.0(4)
C59 C60 H60 119.5
C70 C71 H71 120.3
C72 C71 H71 120.3
C72 C71 C70 119.4(3)
C69 C70 C71 120.5(3)
C69 C70 H70 119.8
C71 C70 H70 119.8
C86 C85 H85 120.0
C84 C85 C86 119.9(3)
C84 C85 H85 120.0
O00M C113 C114 103.9(3)
O00M C113 H11C 111.0
O00M C113 H11D 111.0
C114 C113 H11C 111.0
C114 C113 H11D 111.0
H11C C113 H11D 109.0
C57 C58 H58 120.2
C59 C58 C57 119.6(4)
C59 C58 H58 120.2
C71 C72 H72 119.9
C71 C72 C73 120.3(3)
C73 C72 H72 119.9
C68 C73 H73 119.6
C72 C73 C68 120.8(3)
C72 C73 H73 119.6
C82 C83 H83 119.8
C84 C83 C82 120.5(3)
C84 C83 H83 119.8
C30 C29 H29 120.9
C28 C29 C30 118.3(3)
C28 C29 H29 120.9
C54 C53 H53 119.1
C52 C53 C54 121.8(3)
C52 C53 H53 119.1
C50 C51 H51 120.2
C52 C51 C50 119.7(3)
C52 C51 H51 120.2
C66 C65 C64 120.5(3)
C66 C65 H65 119.7
C64 C65 H65 119.7
O00M C116 H11E 110.8
O00M C116 H11F 110.8
O00M C116 C115 104.8(3)
H11E C116 H11F 108.9
C115 C116 H11E 110.8
C115 C116 H11F 110.8
C60 C59 C58 120.8(3)
C60 C59 H59 119.6
C58 C59 H59 119.6
C53 C52 H52 119.9
C51 C52 C53 120.1(3)
C51 C52 H52 119.9
C114 C115 C116 102.5(2)
C114 C115 H11G 111.3
C114 C115 H11H 111.3
C116 C115 H11G 111.3
C116 C115 H11H 111.3
H11G C115 H11H 109.2
C119 O17 C117 109.0(7)
H11I C118 H11J 109.5
H11I C118 H11K 109.5
H11J C118 H11K 109.5
C117 C118 H11I 109.5
C117 C118 H11J 109.5
C117 C118 H11K 109.5
O17 C119 H11L 110.1
O17 C119 H11M 110.1
O17 C119 C120 108.2(5)
H11L C119 H11M 108.4
C120 C119 H11L 110.1
C120 C119 H11M 110.1
C119 C120 H12A 109.5
C119 C120 H12B 109.5
C119 C120 H12C 109.5
H12A C120 H12B 109.5
H12A C120 H12C 109.5
H12B C120 H12C 109.5
O17 C117 H11N 109.9
O17 C117 H11O 109.9
C118 C117 O17 109.0(9)
C118 C117 H11N 109.9
C118 C117 H11O 109.9
H11N C117 H11O 108.3
H12D C124 H12E 108.9
O18 C124 H12D 110.9
O18 C124 H12E 110.9
O18 C124 C123 104.5(8)
C123 C124 H12D 110.9
C123 C124 H12E 110.9
H12F C122 H12G 109.7
C121 C122 H12F 112.0
C121 C122 H12G 112.0
C123 C122 H12F 112.0
C123 C122 H12G 112.0
C123 C122 C121 98.8(8)
C122 C121 H12H 110.7
C122 C121 H12I 110.7
H12H C121 H12I 108.8
O18 C121 C122 105.4(6)
O18 C121 H12H 110.7
O18 C121 H12I 110.7
C124 O18 C121 107.9(6)
C124 C123 H12J 110.3
C124 C123 H12K 110.3
C122 C123 C124 106.9(11)
C122 C123 H12J 110.3
C122 C123 H12K 110.3
H12J C123 H12K 108.6
C126 C127 C128 108.8(4)
C126 C125 O20 101.5(5)
C127 C126 C125 106.5(4)
C129 O19 C132 98.8(5)
C128 O20 C125 101.4(5)
C130 C129 O19 102.8(5)
O20 C128 C127 105.9(5)
C129 C130 C131 100.8(5)
C130 C131 C132 101.2(5)
C131 C132 O19 103.6(6)

loop_
_geom_bond_atom_site_label_1
_geom_bond_atom_site_label_2
_geom_bond_distance
Mn2 Mn1 3.2181(5)
Mn2 O1 2.1398(14)
Mn2 O3 2.1495(15)
Mn2 O11 2.1926(16)
Mn2 O7 2.1656(16)
Mn2 O5 2.2436(15)
Mn2 N1 2.2476(18)
Mn3 Mn4 2.7749(4)
Mn3 Mn1 3.1444(5)
Mn3 O1 1.9102(14)
Mn3 O2 1.8252(15)
Mn3 O4 1.9413(15)
Mn3 O16 1.9972(16)
Mn3 O5 2.4950(15)
Mn3 N4 2.2498(18)
Mn4 Mn5 3.2156(5)
Mn4 O1 1.8569(14)
Mn4 O10 1.9598(15)
Mn4 O12 1.9774(15)
Mn4 O2 1.8604(15)
Mn4 O8 2.4079(16)
Mn4 O13 2.2064(16)
Mn1 O1 2.1215(15)
Mn1 O3 2.1125(15)
Mn1 O4 2.2752(15)
Mn1 O14 2.1819(16)
Mn1 N2 2.3174(19)
Mn1 N3 2.2212(19)
Mn5 O2 2.0771(15)
Mn5 O8 2.2878(16)
Mn5 O6 2.1748(17)
Mn5 O9 2.2122(17)
Mn5 O15 2.1766(16)
Mn5 O00M 2.1593(18)
O3 C37 1.386(2)
O10 C61 1.277(3)
O12 C100 1.283(3)
O11 C100 1.237(3)
O4 C20 1.401(2)
O16 C74 1.278(3)
O7 C87 1.253(3)
O8 C87 1.270(3)
O5 C1 1.267(3)
O13 C48 1.252(3)
O14 C48 1.263(3)
O6 C1 1.256(3)
O9 C61 1.240(3)
O15 C74 1.245(3)
O00M C113 1.485(4)
O00M C116 1.421(3)
N4 C21 1.336(3)
N4 C25 1.339(3)
N1 C47 1.342(3)
N1 C43 1.343(3)
N2 C38 1.345(3)
N2 C42 1.343(3)
N3 C26 1.348(3)
N3 C30 1.343(3)
C12 C11 1.392(3)
C12 C13 1.389(3)
C12 C14 1.489(3)
C101 C106 1.407(3)
C101 C100 1.511(3)
C101 C102 1.390(3)
C38 C39 1.394(3)
C38 C37 1.549(3)
C87 C88 1.518(3)
C11 H11 0.9500
C11 C10 1.390(3)
C20 C19 1.548(3)
C20 C26 1.541(3)
C20 C21 1.549(3)
C106 C107 1.486(3)
C106 C105 1.399(3)
C13 H13 0.9500
C13 C8 1.394(3)
C9 H9 0.9500
C9 C8 1.395(3)
C9 C10 1.399(3)
C8 C7 1.493(3)
C7 C2 1.411(3)
C7 C6 1.399(3)
C31 C10 1.495(3)
C31 C36 1.411(3)
C31 C32 1.400(3)
C15 H15 0.9500
C15 C14 1.403(3)
C15 C16 1.389(3)
C48 C49 1.518(3)
C61 C62 1.510(3)
C19 C14 1.406(3)
C19 C18 1.401(3)
C2 C3 1.406(3)
C2 C1 1.517(3)
C26 C27 1.394(3)
C74 C75 1.513(3)
C21 C22 1.392(3)
C39 H39 0.9500
C39 C40 1.387(3)
C108 H108 0.9500
C108 C107 1.393(3)
C108 C109 1.383(3)
C3 H3 0.9500
C3 C4 1.387(3)
C42 H42 0.9500
C42 C41 1.380(3)
C25 H25 0.9500
C25 C24 1.382(3)
C47 H47 0.9500
C47 C46 1.392(3)
C107 C112 1.393(3)
C37 C43 1.548(3)
C37 C36 1.549(3)
C43 C44 1.393(3)
C6 H6 0.9500
C6 C5 1.393(3)
C93 C88 1.416(3)
C93 C94 1.486(3)
C93 C92 1.400(3)
C35 H35 0.9500
C35 C36 1.404(3)
C35 C34 1.393(3)
C88 C89 1.397(3)
C95 H95 0.9500
C95 C94 1.401(3)
C95 C96 1.384(3)
C40 H40 0.9500
C40 C41 1.387(4)
C112 H112 0.9500
C112 C111 1.387(4)
C5 H5 0.9500
C5 C4 1.385(4)
C94 C99 1.396(3)
C23 H23 0.9500
C23 C22 1.388(4)
C23 C24 1.381(4)
C41 H41 0.9500
C45 H45 0.9500
C45 C44 1.385(3)
C45 C46 1.387(4)
C49 C50 1.399(4)
C49 C54 1.402(4)
C16 H16 0.9500
C16 C17 1.384(3)
C18 H18 0.9500
C18 C17 1.392(3)
C75 C76 1.393(3)
C75 C80 1.411(3)
C63 H63 0.9500
C63 C62 1.395(4)
C63 C64 1.392(4)
C22 H22 0.9500
C102 H102 0.9500
C102 C103 1.394(3)
C99 H99 0.9500
C99 C98 1.386(4)
C44 H44 0.9500
C89 H89 0.9500
C89 C90 1.390(3)
C98 H98 0.9500
C98 C97 1.382(4)
C17 H17 0.9500
C76 H76 0.9500
C76 C77 1.388(3)
C27 H27 0.9500
C27 C28 1.388(4)
C62 C67 1.403(3)
C92 H92 0.9500
C92 C91 1.379(4)
C96 H96 0.9500
C96 C97 1.387(4)
C24 H24 0.9500
C46 H46 0.9500
C97 H97 0.9500
C55 C56 1.396(4)
C55 C54 1.478(4)
C55 C60 1.405(4)
C32 H32 0.9500
C32 C33 1.387(4)
C56 H56 0.9500
C56 C57 1.382(4)
C67 C68 1.489(4)
C67 C66 1.399(4)
C104 H104 0.9500
C104 C105 1.383(4)
C104 C103 1.386(4)
C81 C80 1.494(4)
C81 C86 1.397(4)
C81 C82 1.389(4)
C105 H105 0.9500
C68 C69 1.391(4)
C68 C73 1.396(4)
C4 H4 0.9500
C109 H109 0.9500
C109 C110 1.388(4)
C34 H34 0.9500
C34 C33 1.384(4)
C80 C79 1.398(3)
C77 H77 0.9500
C77 C78 1.390(4)
C50 H50 0.9500
C50 C51 1.389(4)
C110 H110 0.9500
C110 C111 1.381(4)
C111 H111 0.9500
C90 H90 0.9500
C90 C91 1.386(4)
C103 H103 0.9500
C54 C53 1.416(4)
C30 H30 0.9500
C30 C29 1.381(4)
C69 H69 0.9500
C69 C70 1.381(4)
C86 H86 0.9500
C86 C85 1.398(4)
C79 H79 0.9500
C79 C78 1.390(4)
C91 H91 0.9500
C78 H78 0.9500
C33 H33 0.9500
C114 H11A 0.9900
C114 H11B 0.9900
C114 C113 1.511(4)
C114 C115 1.493(5)
C82 H82 0.9500
C82 C83 1.388(4)
C28 H28 0.9500
C28 C29 1.379(4)
C66 H66 0.9500
C66 C65 1.382(5)
C64 H64 0.9500
C64 C65 1.385(5)
C57 H57 0.9500
C57 C58 1.399(5)
C84 H84 0.9500
C84 C85 1.375(5)
C84 C83 1.387(5)
C60 H60 0.9500
C60 C59 1.373(6)
C71 H71 0.9500
C71 C70 1.388(5)
C71 C72 1.378(5)
C70 H70 0.9500
C85 H85 0.9500
C113 H11C 0.9900
C113 H11D 0.9900
C58 H58 0.9500
C58 C59 1.374(6)
C72 H72 0.9500
C72 C73 1.388(5)
C73 H73 0.9500
C83 H83 0.9500
C29 H29 0.9500
C53 H53 0.9500
C53 C52 1.382(5)
C51 H51 0.9500
C51 C52 1.367(5)
C65 H65 0.9500
C116 H11E 0.9900
C116 H11F 0.9900
C116 C115 1.523(4)
C59 H59 0.9500
C52 H52 0.9500
C115 H11G 0.9900
C115 H11H 0.9900
O17 C119 1.407(8)
O17 C117 1.450(10)
C118 H11I 0.9800
C118 H11J 0.9800
C118 H11K 0.9800
C118 C117 1.430(12)
C119 H11L 0.9900
C119 H11M 0.9900
C119 C120 1.518(10)
C120 H12A 0.9800
C120 H12B 0.9800
C120 H12C 0.9800
C117 H11N 0.9900
C117 H11O 0.9900
C124 H12D 0.9900
C124 H12E 0.9900
C124 O18 1.391(11)
C124 C123 1.459(18)
C122 H12F 0.9900
C122 H12G 0.9900
C122 C121 1.544(11)
C122 C123 1.435(12)
C121 H12H 0.9900
C121 H12I 0.9900
C121 O18 1.481(11)
C123 H12J 0.9900
C123 H12K 0.9900
C127 C126 1.457(6)
C127 C128 1.490(7)
C125 C126 1.496(7)
C125 O20 1.588(8)
O19 C129 1.583(9)
O19 C132 1.613(9)
O20 C128 1.488(9)
C129 C130 1.432(8)
C130 C131 1.467(8)
C131 C132 1.588(9)

loop_
_geom_torsion_atom_site_label_1
_geom_torsion_atom_site_label_2
_geom_torsion_atom_site_label_3
_geom_torsion_atom_site_label_4
_geom_torsion
Mn2 O3 C37 C38 87.23(17)
Mn2 O3 C37 C43 -32.1(2)
Mn2 O3 C37 C36 -151.97(13)
Mn2 O11 C100 O12 -2.9(3)
Mn2 O11 C100 C101 174.77(14)
Mn2 O7 C87 O8 -0.4(3)
Mn2 O7 C87 C88 177.37(14)
Mn2 O5 C1 O6 -85.8(3)
Mn2 O5 C1 C2 92.5(2)
Mn2 N1 C47 C46 -175.32(18)
Mn2 N1 C43 C37 -5.9(2)
Mn2 N1 C43 C44 174.99(17)
Mn3 Mn4 O1 Mn2 119.26(9)
Mn3 Mn4 O1 Mn1 -112.97(12)
Mn3 Mn4 O2 Mn5 -120.22(10)
Mn3 O4 C20 C19 85.91(18)
Mn3 O4 C20 C26 -151.62(13)
Mn3 O4 C20 C21 -34.9(2)
Mn3 O16 C74 O15 29.6(3)
Mn3 O16 C74 C75 -153.52(16)
Mn3 O5 C1 O6 45.6(3)
Mn3 O5 C1 C2 -136.05(15)
Mn3 N4 C21 C20 -11.1(2)
Mn3 N4 C21 C22 168.83(17)
Mn3 N4 C25 C24 -170.76(18)
Mn4 Mn3 O2 Mn5 115.70(10)
Mn4 O10 C61 O9 -44.0(3)
Mn4 O10 C61 C62 132.92(17)
Mn4 O12 C100 O11 12.0(3)
Mn4 O12 C100 C101 -165.69(14)
Mn4 O8 C87 O7 34.6(3)
Mn4 O8 C87 C88 -143.20(16)
Mn4 O13 C48 O14 -60.1(3)
Mn4 O13 C48 C49 115.93(17)
Mn1 Mn3 O2 Mn4 13.69(8)
Mn1 Mn3 O2 Mn5 129.39(6)
Mn1 O3 C37 C38 -32.8(2)
Mn1 O3 C37 C43 -152.09(13)
Mn1 O3 C37 C36 88.04(18)
Mn1 O4 C20 C19 -158.58(13)
Mn1 O4 C20 C26 -36.11(19)
Mn1 O4 C20 C21 80.58(17)
Mn1 O14 C48 O13 9.4(3)
Mn1 O14 C48 C49 -166.50(15)
Mn1 N2 C38 C39 160.05(17)
Mn1 N2 C38 C37 -20.8(2)
Mn1 N2 C42 C41 -159.25(18)
Mn1 N3 C26 C20 -6.0(3)
Mn1 N3 C26 C27 175.72(18)
Mn1 N3 C30 C29 -175.6(3)
Mn5 Mn4 O1 Mn2 74.81(6)
Mn5 Mn4 O1 Mn3 -44.45(5)
Mn5 Mn4 O1 Mn1 -157.42(9)
Mn5 Mn4 O2 Mn3 120.22(10)
Mn5 O8 C87 O7 -100.8(2)
Mn5 O8 C87 C88 81.3(2)
Mn5 O6 C1 O5 -9.8(3)
Mn5 O6 C1 C2 171.88(13)
Mn5 O9 C61 O10 35.3(3)
Mn5 O9 C61 C62 -141.59(17)
Mn5 O15 C74 O16 0.3(3)
Mn5 O15 C74 C75 -176.54(15)
Mn5 O00M C113 C114 172.69(18)
Mn5 O00M C116 C115 -146.4(2)
O1 Mn3 O2 Mn4 -9.57(6)
O1 Mn3 O2 Mn5 106.13(8)
O1 Mn4 O2 Mn3 9.83(7)
O1 Mn4 O2 Mn5 -110.38(7)
O3 C37 C43 N1 23.9(2)
O3 C37 C43 C44 -156.9(2)
O3 C37 C36 C31 38.9(3)
O3 C37 C36 C35 -141.9(2)
O10 Mn4 O2 Mn3 -165.82(7)
O10 Mn4 O2 Mn5 73.97(8)
O10 C61 C62 C63 -45.8(3)
O10 C61 C62 C67 141.2(2)
O12 Mn4 O1 Mn2 -65.87(8)
O12 Mn4 O1 Mn3 174.86(6)
O12 Mn4 O1 Mn1 61.90(11)
O2 Mn4 O1 Mn2 109.92(8)
O2 Mn4 O1 Mn3 -9.34(6)
O2 Mn4 O1 Mn1 -122.31(11)
O4 Mn3 O2 Mn4 49.16(19)
O4 Mn3 O2 Mn5 164.86(13)
O4 C20 C19 C14 30.7(3)
O4 C20 C19 C18 -148.1(2)
O4 C20 C26 N3 27.5(3)
O4 C20 C26 C27 -154.3(2)
O4 C20 C21 N4 27.1(2)
O4 C20 C21 C22 -152.9(2)
O16 Mn3 O2 Mn4 -171.04(7)
O16 Mn3 O2 Mn5 -55.34(8)
O16 C74 C75 C76 -35.5(3)
O16 C74 C75 C80 149.7(2)
O7 C87 C88 C93 18.3(3)
O7 C87 C88 C89 -159.7(2)
O8 Mn4 O1 Mn2 29.27(7)
O8 Mn4 O1 Mn3 -89.99(6)
O8 Mn4 O1 Mn1 157.04(10)
O8 Mn4 O2 Mn3 107.13(7)
O8 Mn4 O2 Mn5 -13.09(6)
O8 C87 C88 C93 -163.8(2)
O8 C87 C88 C89 18.2(3)
O5 Mn3 O2 Mn4 -83.55(6)
O5 Mn3 O2 Mn5 32.15(8)
O13 Mn4 O1 Mn2 -155.53(7)
O13 Mn4 O1 Mn3 85.20(6)
O13 Mn4 O1 Mn1 -27.76(11)
O13 Mn4 O2 Mn3 -77.85(7)
O13 Mn4 O2 Mn5 161.94(7)
O13 C48 C49 C50 -36.6(3)
O13 C48 C49 C54 147.5(2)
O14 C48 C49 C50 139.7(2)
O14 C48 C49 C54 -36.1(3)
O9 C61 C62 C63 131.4(2)
O9 C61 C62 C67 -41.6(3)
O15 C74 C75 C76 141.7(2)
O15 C74 C75 C80 -33.1(3)
O00M C116 C115 C114 -34.0(3)
N4 Mn3 O2 Mn4 102.24(7)
N4 Mn3 O2 Mn5 -142.06(8)
N4 C21 C22 C23 2.6(3)
N4 C25 C24 C23 3.4(4)
N1 C47 C46 C45 0.0(4)
N1 C43 C44 C45 1.2(3)
N2 C38 C39 C40 1.2(3)
N2 C38 C37 O3 33.7(2)
N2 C38 C37 C43 153.22(18)
N2 C38 C37 C36 -88.5(2)
N2 C42 C41 C40 1.4(4)
N3 C26 C27 C28 -0.3(4)
N3 C30 C29 C28 0.4(5)
C12 C11 C10 C9 -3.7(3)
C12 C11 C10 C31 175.90(19)
C12 C13 C8 C9 0.1(3)
C12 C13 C8 C7 179.22(19)
C101 C106 C107 C108 46.2(3)
C101 C106 C107 C112 -136.6(2)
C101 C106 C105 C104 0.2(4)
C101 C102 C103 C104 0.7(4)
C38 N2 C42 C41 -0.3(3)
C38 C39 C40 C41 -0.2(3)
C38 C37 C43 N1 -94.6(2)
C38 C37 C43 C44 84.5(2)
C38 C37 C36 C31 158.8(2)
C38 C37 C36 C35 -21.9(3)
C87 C88 C89 C90 177.0(2)
C11 C12 C13 C8 -1.1(3)
C11 C12 C14 C15 -117.5(2)
C11 C12 C14 C19 63.7(3)
C20 C19 C14 C12 0.1(3)
C20 C19 C14 C15 -178.64(19)
C20 C19 C18 C17 179.1(2)
C20 C26 C27 C28 -178.5(2)
C20 C21 C22 C23 -177.4(2)
C106 C101 C100 O12 -143.2(2)
C106 C101 C100 O11 38.9(3)
C106 C101 C102 C103 -1.9(4)
C106 C107 C112 C111 -177.8(2)
C13 C12 C11 C10 2.8(3)
C13 C12 C14 C15 62.0(3)
C13 C12 C14 C19 -116.8(2)
C13 C8 C7 C2 59.4(3)
C13 C8 C7 C6 -111.6(2)
C100 C101 C106 C107 11.6(3)
C100 C101 C106 C105 -171.3(2)
C100 C101 C102 C103 171.1(2)
C9 C8 C7 C2 -121.6(2)
C9 C8 C7 C6 67.5(3)
C8 C9 C10 C11 2.7(3)
C8 C9 C10 C31 -176.84(19)
C8 C7 C2 C3 -166.37(19)
C8 C7 C2 C1 16.2(3)
C8 C7 C6 C5 168.4(2)
C7 C2 C3 C4 -3.0(3)
C7 C2 C1 O5 9.9(3)
C7 C2 C1 O6 -171.67(19)
C7 C6 C5 C4 -0.6(3)
C31 C32 C33 C34 1.5(4)
C15 C16 C17 C18 -0.4(4)
C48 C49 C50 C51 -173.3(2)
C48 C49 C54 C55 -7.8(4)
C48 C49 C54 C53 174.6(2)
C61 C62 C67 C68 -12.9(4)
C61 C62 C67 C66 170.7(3)
C19 C20 C26 N3 150.05(19)
C19 C20 C26 C27 -31.7(3)
C19 C20 C21 N4 -94.5(2)
C19 C20 C21 C22 85.5(3)
C19 C18 C17 C16 -0.1(4)
C2 C7 C6 C5 -2.9(3)
C2 C3 C4 C5 -0.6(3)
C14 C12 C11 C10 -177.65(19)
C14 C12 C13 C8 179.42(19)
C14 C15 C16 C17 0.9(3)
C14 C19 C18 C17 0.2(3)
C26 N3 C30 C29 -0.6(4)
C26 C20 C19 C14 -90.0(2)
C26 C20 C19 C18 91.1(2)
C26 C20 C21 N4 143.81(18)
C26 C20 C21 C22 -36.1(3)
C26 C27 C28 C29 0.1(5)
C74 C75 C76 C77 -172.0(2)
C74 C75 C80 C81 -7.8(4)
C74 C75 C80 C79 172.9(2)
C10 C9 C8 C13 -0.9(3)
C10 C9 C8 C7 -179.97(19)
C10 C31 C36 C37 -11.1(3)
C10 C31 C36 C35 169.6(2)
C10 C31 C32 C33 -171.8(2)
C21 N4 C25 C24 -0.7(3)
C21 C20 C19 C14 150.2(2)
C21 C20 C19 C18 -28.7(3)
C21 C20 C26 N3 -89.0(2)
C21 C20 C26 C27 89.3(3)
C39 C38 C37 O3 -147.2(2)
C39 C38 C37 C43 -27.7(3)
C39 C38 C37 C36 90.7(2)
C39 C40 C41 C42 -1.1(4)
C108 C107 C112 C111 -0.5(4)
C108 C109 C110 C111 0.5(4)
C3 C2 C1 O5 -167.55(19)
C3 C2 C1 O6 10.9(3)
C42 N2 C38 C39 -1.0(3)
C42 N2 C38 C37 178.17(19)
C25 N4 C21 C20 177.68(19)
C25 N4 C21 C22 -2.4(3)
C47 N1 C43 C37 176.85(19)
C47 N1 C43 C44 -2.3(3)
C107 C106 C105 C104 177.5(2)
C107 C108 C109 C110 -0.3(3)
C107 C112 C111 C110 0.7(4)
C1 C2 C3 C4 174.6(2)
C37 C38 C39 C40 -177.8(2)
C37 C43 C44 C45 -177.8(2)
C43 N1 C47 C46 1.7(3)
C43 C37 C36 C31 -82.0(2)
C43 C37 C36 C35 97.3(2)
C6 C7 C2 C3 4.6(3)
C6 C7 C2 C1 -172.77(19)
C6 C5 C4 C3 2.4(3)
C93 C88 C89 C90 -1.1(4)
C93 C94 C99 C98 -177.0(2)
C93 C92 C91 C90 -0.3(4)
C35 C34 C33 C32 -2.3(4)
C88 C93 C94 C95 53.2(3)
C88 C93 C94 C99 -131.0(2)
C88 C93 C92 C91 -0.6(4)
C88 C89 C90 C91 0.2(4)
C95 C94 C99 C98 -1.0(4)
C95 C96 C97 C98 -0.5(4)
C36 C31 C10 C11 -106.3(2)
C36 C31 C10 C9 73.3(3)
C36 C31 C32 C33 1.1(4)
C36 C37 C43 N1 146.08(18)
C36 C37 C43 C44 -34.8(3)
C36 C35 C34 C33 0.6(4)
C94 C93 C88 C87 5.3(4)
C94 C93 C88 C89 -176.7(2)
C94 C93 C92 C91 177.6(2)
C94 C95 C96 C97 -0.3(4)
C94 C99 C98 C97 0.3(4)
C49 C50 C51 C52 -2.6(4)
C49 C54 C53 C52 -0.7(4)
C16 C15 C14 C12 -179.6(2)
C16 C15 C14 C19 -0.8(3)
C18 C19 C14 C12 179.0(2)
C18 C19 C14 C15 0.2(3)
C75 C76 C77 C78 -1.6(4)
C75 C80 C79 C78 -0.7(4)
C63 C62 C67 C68 174.3(2)
C63 C62 C67 C66 -2.1(4)
C63 C64 C65 C66 -1.1(5)
C22 C23 C24 C25 -3.0(4)
C102 C101 C106 C107 -175.7(2)
C102 C101 C106 C105 1.4(3)
C102 C101 C100 O12 44.0(3)
C102 C101 C100 O11 -133.9(2)
C99 C98 C97 C96 0.5(4)
C44 C45 C46 C47 -1.0(4)
C89 C90 C91 C92 0.5(4)
C76 C75 C80 C81 177.6(3)
C76 C75 C80 C79 -1.7(4)
C76 C77 C78 C79 -0.8(5)
C27 C28 C29 C30 -0.2(5)
C62 C63 C64 C65 -1.2(5)
C62 C67 C68 C69 -43.1(4)
C62 C67 C68 C73 139.4(3)
C62 C67 C66 C65 -0.2(5)
C92 C93 C88 C87 -176.6(2)
C92 C93 C88 C89 1.3(3)
C92 C93 C94 C95 -124.9(2)
C92 C93 C94 C99 50.9(3)
C96 C95 C94 C93 176.9(2)
C96 C95 C94 C99 1.1(3)
C24 C23 C22 C21 0.1(4)
C46 C45 C44 C43 0.4(4)
C55 C56 C57 C58 0.8(4)
C55 C54 C53 C52 -178.4(3)
C55 C60 C59 C58 0.1(5)
C32 C31 C10 C11 66.2(3)
C32 C31 C10 C9 -114.2(3)
C32 C31 C36 C37 176.6(2)
C32 C31 C36 C35 -2.7(3)
C56 C55 C54 C49 -41.5(4)
C56 C55 C54 C53 136.1(3)
C56 C55 C60 C59 0.8(4)
C56 C57 C58 C59 0.1(5)
C67 C68 C69 C70 -178.2(3)
C67 C68 C73 C72 178.6(3)
C67 C66 C65 C64 1.8(5)
C81 C80 C79 C78 179.9(3)
C81 C86 C85 C84 -0.7(4)
C81 C82 C83 C84 0.5(5)
C105 C106 C107 C108 -130.9(2)
C105 C106 C107 C112 46.3(3)
C105 C104 C103 C102 0.9(4)
C68 C67 C66 C65 -176.7(3)
C68 C69 C70 C71 -0.3(4)
C109 C108 C107 C106 177.6(2)
C109 C108 C107 C112 0.3(3)
C109 C110 C111 C112 -0.7(4)
C34 C35 C36 C31 1.9(3)
C34 C35 C36 C37 -177.4(2)
C80 C75 C76 C77 2.9(4)
C80 C81 C86 C85 177.1(2)
C80 C81 C82 C83 -176.9(3)
C80 C79 C78 C77 2.0(5)
C50 C49 C54 C55 176.5(2)
C50 C49 C54 C53 -1.1(4)
C50 C51 C52 C53 0.8(5)
C103 C104 C105 C106 -1.4(4)
C54 C49 C50 C51 2.8(4)
C54 C55 C56 C57 -179.0(2)
C54 C55 C60 C59 178.5(3)
C54 C53 C52 C51 0.9(5)
C30 N3 C26 C20 178.8(2)
C30 N3 C26 C27 0.6(4)
C69 C68 C73 C72 1.0(4)
C86 C81 C80 C75 133.4(3)
C86 C81 C80 C79 -47.3(4)
C86 C81 C82 C83 -0.3(4)
C82 C81 C80 C75 -50.0(4)
C82 C81 C80 C79 129.3(3)
C82 C81 C86 C85 0.4(4)
C66 C67 C68 C69 133.2(3)
C66 C67 C68 C73 -44.3(4)
C64 C63 C62 C61 -170.4(3)
C64 C63 C62 C67 2.8(4)
C57 C58 C59 C60 -0.5(5)
C60 C55 C56 C57 -1.2(4)
C60 C55 C54 C49 140.9(3)
C60 C55 C54 C53 -41.6(4)
C71 C72 C73 C68 -0.5(5)
C70 C71 C72 C73 -0.4(5)
C85 C84 C83 C82 -0.8(5)
C113 O00M C116 C115 14.1(3)
C113 C114 C115 C116 40.3(3)
C72 C71 C70 C69 0.8(5)
C73 C68 C69 C70 -0.6(4)
C83 C84 C85 C86 0.9(4)
C116 O00M C113 C114 11.1(3)
C115 C114 C113 O00M -32.0(3)
C119 O17 C117 C118 176.7(7)
C117 O17 C119 C120 -168.8(5)
C122 C121 O18 C124 4.3(9)
C121 C122 C123 C124 39.6(10)
O18 C124 C123 C122 -39.4(11)
C123 C124 O18 C121 19.9(10)
C123 C122 C121 O18 -26.6(9)
C125 O20 C128 C127 -32.4(6)
C126 C127 C128 O20 13.6(6)
C126 C125 O20 C128 39.5(6)
O19 C129 C130 C131 57.9(6)
O20 C125 C126 C127 -32.0(5)
C129 O19 C132 C131 5.9(6)
C129 C130 C131 C132 -52.1(6)
C128 C127 C126 C125 12.8(6)
C130 C131 C132 O19 26.4(7)
C132 O19 C129 C130 -37.8(6)
